data_7051899
loop_
_publ_author_name
'Norret, Marck'
'Makha, Mohamed'
'Sobolev, Alexandre N.'
'Raston, Colin L.'

_publ_section_title
;
 Controlling the confinement of fullerene C60 molecules using a saddle
 shape Ni(ii) macrocycle
;
_journal_issue 5
_journal_name_full 'New Journal of Chemistry'
_journal_page_first 808
_journal_paper_doi 10.1039/b718937k
_journal_volume 32
_journal_year 2008
_chemical_formula_moiety 'C60, 2(C46 H38 N4 Ni), 5(C7 H8)'
_chemical_formula_sum 'C187 H116 N8 Ni2'
_chemical_formula_weight 2592.30
_chemical_name_systematic
;
?
;
_space_group_IT_number 7
_symmetry_cell_setting monoclinic
_symmetry_Int_Tables_number 7
_symmetry_space_group_name_Hall 'P -2yac'
_symmetry_space_group_name_H-M 'P 1 n 1'
_atom_sites_solution_hydrogens geom
_atom_sites_solution_primary direct
_atom_sites_solution_secondary difmap
_audit_creation_method SHELXL-97
_cell_angle_alpha 90.0
_cell_angle_beta 95.576(8)
_cell_angle_gamma 90.0
_cell_formula_units_Z 2
_cell_length_a 13.7015(8)
_cell_length_b 14.3052(15)
_cell_length_c 32.130(4)
_cell_measurement_reflns_used 8018
_cell_measurement_temperature 100(2)
_cell_measurement_theta_max 22.4996
_cell_measurement_theta_min 2.4940
_cell_volume 6267.8(11)
_computing_cell_refinement
;
CrysAlis RED, Oxford Diffraction Ltd.,
Version 1.171.29.9 (release 23-03-2006 CrysAlis171 .NET)
(compiled Mar 23 2006,23:39:28)
;
_computing_data_collection
;
CrysAlis CCD, Oxford Diffraction Ltd.,
Version 1.171.29.9 (release 23-03-2006 CrysAlis171 .NET)
(compiled Mar 23 2006,23:39:28)
;
_computing_data_reduction
;
CrysAlis RED, Oxford Diffraction Ltd.,
Version 1.171.29.9 (release 23-03-2006 CrysAlis171 .NET)
(compiled Mar 23 2006,23:39:28)
;
_computing_molecular_graphics 'X-Seed 2.0 (Barbour, 2001)'
_computing_publication_material 'SHELXL-97 (Sheldrick, 1997)'
_computing_structure_refinement 'SHELXL-97 (Sheldrick, 1997)'
_computing_structure_solution 'SHELXS-97 (Sheldrick, 1990)'
_diffrn_ambient_temperature 100(2)
_diffrn_detector_area_resol_mean 16.0009
_diffrn_measured_fraction_theta_full 0.992
_diffrn_measured_fraction_theta_max 0.992
_diffrn_measurement_device_type 'Oxford Diffraction Xcalibur-S, Sapphire CCD'
_diffrn_measurement_method '\w scans'
_diffrn_radiation_monochromator graphite
_diffrn_radiation_source 'Enhance (Mo) X-ray Source'
_diffrn_radiation_type MoK\a
_diffrn_radiation_wavelength 0.71073
_diffrn_reflns_av_R_equivalents 0.0855
_diffrn_reflns_av_sigmaI/netI 0.1144
_diffrn_reflns_limit_h_max 14
_diffrn_reflns_limit_h_min -14
_diffrn_reflns_limit_k_max 15
_diffrn_reflns_limit_k_min -15
_diffrn_reflns_limit_l_max 34
_diffrn_reflns_limit_l_min -34
_diffrn_reflns_number 41816
_diffrn_reflns_theta_full 22.55
_diffrn_reflns_theta_max 22.55
_diffrn_reflns_theta_min 2.50
_exptl_absorpt_coefficient_mu 0.368
_exptl_absorpt_correction_T_max 0.983
_exptl_absorpt_correction_T_min 0.949
_exptl_absorpt_correction_type analytical
_exptl_absorpt_process_details
;
CrysAlis RED, Oxford Diffraction Ltd.,
Version 1.171.29.9 (release 23-03-2006 CrysAlis171 .NET)
(compiled Mar 23 2006,23:39:28)
Analytical numeric absorption correction using a multifaceted crystal
model based on expressions derived by R.C. Clark & J.S. Reid.
(Clark, R. C. & Reid, J. S. (1995). Acta Cryst. A51, 887-897)
;
_exptl_crystal_colour black
_exptl_crystal_density_diffrn 1.374
_exptl_crystal_density_meas ?
_exptl_crystal_density_method .
_exptl_crystal_description prism
_exptl_crystal_F_000 2700
_exptl_crystal_size_max 0.28
_exptl_crystal_size_mid 0.13
_exptl_crystal_size_min 0.05
_refine_diff_density_max 0.672
_refine_diff_density_min -0.879
_refine_diff_density_rms 0.080
_refine_ls_abs_structure_details 'Flack H D (1983), Acta Cryst. A39, 876-881'
_refine_ls_extinction_method none
_refine_ls_goodness_of_fit_ref 1.042
_refine_ls_hydrogen_treatment constr
_refine_ls_matrix_type full
_refine_ls_number_parameters 1684
_refine_ls_number_reflns 8193
_refine_ls_number_restraints 1476
_refine_ls_restrained_S_all 1.035
_refine_ls_R_factor_all 0.1167
_refine_ls_R_factor_gt 0.0671
_refine_ls_shift/su_max 0.006
_refine_ls_shift/su_mean 0.001
_refine_ls_structure_factor_coef Fsqd
_refine_ls_weighting_details 'calc w=1/[\s^2^(Fo^2^)+(0.0940P)^2^+0.0000P] where P=(Fo^2^+2Fc^2^)/3'
_refine_ls_weighting_scheme calc
_refine_ls_wR_factor_gt 0.1531
_refine_ls_wR_factor_ref 0.1736
_reflns_number_gt 4864
_reflns_number_total 8193
_reflns_threshold_expression >2sigma(I)
_cod_data_source_file b718937k.txt
_cod_data_source_block clrni22
_cod_depositor_comments
;
The following automatic conversions were performed:
'_symmetry_cell_setting' value 'Monoclinic' changed to 'monoclinic'
according to '/home/saulius/struct/CIF-dictionaries/cif_core.dic'
dictionary named 'cif_core.dic' version 2.4.1 from 2010-06-29.

Automatic conversion script
Id: cif_fix_enum 1527 2010-12-29 10:47:43Z saulius 
;
_cod_original_sg_symbol_H-M 'P n'
_cod_database_code 7051899

loop_
_symmetry_equiv_pos_as_xyz
'x, y, z'
'x+1/2, -y, z+1/2'

loop_
_atom_site_label
_atom_site_type_symbol
_atom_site_fract_x
_atom_site_fract_y
_atom_site_fract_z
_atom_site_U_iso_or_equiv
_atom_site_adp_type
_atom_site_occupancy
_atom_site_symmetry_multiplicity
_atom_site_calc_flag
_atom_site_refinement_flags
_atom_site_disorder_assembly
_atom_site_disorder_group
C1 C 0.7331(11) 0.7863(10) 0.4603(4) 0.035(4) Uani 1 1 d DU . .
C2 C 0.7305(12) 0.8828(11) 0.4657(4) 0.056(5) Uani 1 1 d DU . .
C3 C 0.6587(11) 0.9173(11) 0.4298(5) 0.066(5) Uani 1 1 d DU . .
C4 C 0.6205(10) 0.8415(11) 0.4061(5) 0.061(5) Uani 1 1 d DU . .
C5 C 0.6647(10) 0.7596(10) 0.4236(4) 0.057(5) Uani 1 1 d DU . .
C6 C 0.6121(9) 0.6779(10) 0.4245(4) 0.037(4) Uani 1 1 d DU . .
C7 C 0.6195(12) 0.6157(13) 0.4599(5) 0.078(6) Uani 1 1 d DU . .
C8 C 0.6839(13) 0.6388(13) 0.4929(5) 0.086(7) Uani 1 1 d DU . .
C9 C 0.7430(12) 0.7224(10) 0.4929(4) 0.042(5) Uani 1 1 d DU . .
C10 C 0.7509(11) 0.7612(10) 0.5346(4) 0.033(5) Uani 1 1 d DU . .
C11 C 0.7480(12) 0.8568(10) 0.5390(5) 0.043(6) Uani 1 1 d DU . .
C12 C 0.7364(14) 0.9194(12) 0.5041(5) 0.076(7) Uani 1 1 d DU . .
C13 C 0.6717(12) 0.9985(12) 0.5130(5) 0.058(5) Uani 1 1 d DU . .
C14 C 0.6085(12) 1.0325(13) 0.4816(5) 0.076(6) Uani 1 1 d DU . .
C15 C 0.6038(11) 0.9914(12) 0.4389(5) 0.072(6) Uani 1 1 d DU . .
C16 C 0.5012(11) 0.9932(13) 0.4231(5) 0.075(6) Uani 1 1 d DU . .
C17 C 0.4589(10) 0.9193(11) 0.3995(5) 0.058(5) Uani 1 1 d DU . .
C18 C 0.5197(10) 0.8387(11) 0.3910(5) 0.051(5) Uani 1 1 d DU . .
C19 C 0.4640(11) 0.7545(11) 0.3928(5) 0.064(5) Uani 1 1 d DU . .
C20 C 0.5052(10) 0.6707(11) 0.4087(5) 0.065(5) Uani 1 1 d DU . .
C21 C 0.4527(10) 0.6137(12) 0.4354(5) 0.059(5) Uani 1 1 d DU . .
C22 C 0.5244(10) 0.5771(11) 0.4677(4) 0.057(5) Uani 1 1 d DU . .
C23 C 0.4938(12) 0.5689(12) 0.5089(4) 0.075(6) Uani 1 1 d DU . .
C24 C 0.5623(11) 0.5936(14) 0.5435(5) 0.087(7) Uani 1 1 d DU . .
C25 C 0.6538(11) 0.6251(11) 0.5338(5) 0.054(5) Uani 1 1 d DU . .
C26 C 0.6948(13) 0.7011(11) 0.5607(5) 0.063(6) Uani 1 1 d DU . .
C27 C 0.6424(11) 0.7398(11) 0.5904(5) 0.059(5) Uani 1 1 d DU . .
C28 C 0.6418(10) 0.8398(11) 0.5959(5) 0.044(4) Uani 1 1 d DU . .
C29 C 0.6915(11) 0.8981(10) 0.5712(5) 0.048(5) Uani 1 1 d DU . .
C30 C 0.6475(11) 0.9849(11) 0.5549(5) 0.064(5) Uani 1 1 d DU . .
C31 C 0.5513(10) 1.0115(11) 0.5635(5) 0.054(5) Uani 1 1 d DU . .
C32 C 0.4811(10) 1.0452(11) 0.5302(4) 0.052(4) Uani 1 1 d DU . .
C33 C 0.5111(14) 1.0584(12) 0.4906(5) 0.090(6) Uani 1 1 d DU . .
C34 C 0.4442(12) 1.0318(15) 0.4541(6) 0.102(8) Uani 1 1 d DU . .
C35 C 0.3521(12) 1.0015(12) 0.4619(5) 0.059(5) Uani 1 1 d DU . .
C36 C 0.3113(11) 0.9255(11) 0.4361(5) 0.052(5) Uani 1 1 d DU . .
C37 C 0.3628(10) 0.8842(10) 0.4065(5) 0.049(4) Uani 1 1 d DU . .
C38 C 0.3638(10) 0.7833(10) 0.4026(4) 0.037(4) Uani 1 1 d DU . .
C39 C 0.3152(11) 0.7245(10) 0.4271(5) 0.045(5) Uani 1 1 d DU . .
C40 C 0.3567(9) 0.6387(10) 0.4451(4) 0.039(4) Uani 1 1 d DU . .
C41 C 0.3308(11) 0.6292(12) 0.4871(5) 0.059(5) Uani 1 1 d DU . .
C42 C 0.3945(10) 0.5918(11) 0.5177(4) 0.057(5) Uani 1 1 d DU . .
C43 C 0.4021(10) 0.6371(11) 0.5589(5) 0.052(5) Uani 1 1 d DU . .
C44 C 0.5061(11) 0.6335(12) 0.5740(5) 0.070(6) Uani 1 1 d DU . .
C45 C 0.5473(11) 0.7061(11) 0.5980(5) 0.064(5) Uani 1 1 d DU . .
C46 C 0.4848(9) 0.7867(10) 0.6069(4) 0.041(4) Uani 1 1 d DU . .
C47 C 0.5428(10) 0.8683(10) 0.6056(5) 0.060(5) Uani 1 1 d DU . .
C48 C 0.5000(11) 0.9514(12) 0.5901(5) 0.077(6) Uani 1 1 d DU . .
C49 C 0.3956(10) 0.9488(11) 0.5735(5) 0.055(5) Uani 1 1 d DU . .
C50 C 0.3842(12) 1.0099(14) 0.5370(5) 0.087(7) Uani 1 1 d DU . .
C51 C 0.3204(12) 0.9880(12) 0.5033(5) 0.070(6) Uani 1 1 d DU . .
C52 C 0.2636(10) 0.9031(10) 0.5041(4) 0.037(4) Uani 1 1 d DU . .
C53 C 0.2576(13) 0.8670(11) 0.4623(5) 0.049(6) Uani 1 1 d DU . .
C54 C 0.2602(14) 0.7702(11) 0.4577(5) 0.057(7) Uani 1 1 d DU . .
C55 C 0.2694(13) 0.7098(12) 0.4942(5) 0.058(6) Uani 1 1 d DU . .
C56 C 0.2732(12) 0.7457(11) 0.5327(5) 0.054(5) Uani 1 1 d DU . .
C57 C 0.3432(13) 0.7087(12) 0.5676(6) 0.095(7) Uani 1 1 d DU . .
C58 C 0.3860(10) 0.7844(11) 0.5905(5) 0.063(5) Uani 1 1 d DU . .
C59 C 0.3424(12) 0.8680(12) 0.5743(5) 0.081(6) Uani 1 1 d DU . .
C60 C 0.2721(11) 0.8438(11) 0.5378(4) 0.045(4) Uani 1 1 d DU . .
Ni1A Ni 0.37469(19) 0.91969(16) 0.30124(8) 0.0188(6) Uani 1 1 d U . .
N1A N 0.3573(11) 0.7938(11) 0.2889(4) 0.017(4) Uani 1 1 d U . .
N2A N 0.2423(10) 0.9160(10) 0.3136(4) 0.014(4) Uani 1 1 d U . .
N3A N 0.3890(9) 1.0477(10) 0.3135(4) 0.009(3) Uani 1 1 d U . .
N4A N 0.5070(10) 0.9220(10) 0.2923(4) 0.011(3) Uani 1 1 d U . .
C1A C 0.4897(13) 0.7825(14) 0.2489(6) 0.023(5) Uani 1 1 d U . .
H1AA H 0.5183 0.7495 0.2275 0.028 Uiso 1 1 calc R . .
C2A C 0.3995(11) 0.7457(13) 0.2621(5) 0.021(4) Uani 1 1 d U . .
C3A C 0.2797(13) 0.7505(14) 0.3078(5) 0.022(5) Uani 1 1 d U . .
C4A C 0.2721(14) 0.6556(15) 0.3185(6) 0.032(5) Uani 1 1 d U . .
H4AA H 0.3160 0.6093 0.3102 0.039 Uiso 1 1 calc R . .
C5A C 0.1941(14) 0.6344(15) 0.3426(6) 0.030(5) Uani 1 1 d U . .
H5AA H 0.1851 0.5702 0.3488 0.036 Uiso 1 1 calc R . .
C6A C 0.1289(12) 0.6972(11) 0.3583(5) 0.012(4) Uani 1 1 d U . .
H6AA H 0.0791 0.6770 0.3749 0.014 Uiso 1 1 calc R . .
C7A C 0.1412(15) 0.7943(16) 0.3480(6) 0.036(6) Uani 1 1 d U . .
H7AA H 0.0986 0.8389 0.3586 0.043 Uiso 1 1 calc R . .
C8A C 0.2103(12) 0.8250(12) 0.3242(5) 0.017(4) Uani 1 1 d U . .
C9A C 0.1853(14) 0.9838(15) 0.3093(6) 0.033(5) Uani 1 1 d U . .
C10A C 0.2159(12) 1.0797(12) 0.3080(5) 0.015(4) Uani 1 1 d U . .
H10A H 0.1671 1.1270 0.3073 0.018 Uiso 1 1 calc R . .
C11A C 0.3147(14) 1.1074(14) 0.3078(6) 0.027(5) Uani 1 1 d U . .
C12A C 0.4941(14) 1.0719(14) 0.3247(6) 0.031(5) Uani 1 1 d U . .
C13A C 0.5276(12) 1.1481(13) 0.3450(5) 0.015(4) Uani 1 1 d U . .
H13A H 0.4832 1.1957 0.3515 0.019 Uiso 1 1 calc R . .
C14A C 0.6284(13) 1.1584(14) 0.3569(5) 0.023(5) Uani 1 1 d U . .
H14A H 0.6546 1.2115 0.3718 0.028 Uiso 1 1 calc R . .
C15A C 0.6866(17) 1.0860(16) 0.3455(7) 0.047(6) Uani 1 1 d U . .
H15A H 0.7552 1.0927 0.3527 0.057 Uiso 1 1 calc R . .
C16A C 0.6537(12) 0.9982(12) 0.3231(5) 0.017(4) Uani 1 1 d U . .
H16A H 0.6970 0.9481 0.3186 0.020 Uiso 1 1 calc R . .
C17A C 0.5593(12) 0.9966(12) 0.3102(5) 0.014(4) Uani 1 1 d U . .
C18A C 0.5435(13) 0.8708(14) 0.2666(6) 0.028(5) Uani 1 1 d U . .
C19A C 0.6442(12) 0.8763(13) 0.2497(5) 0.017(4) Uani 1 1 d U . .
H19A H 0.6364 0.8569 0.2200 0.020 Uiso 1 1 calc R . .
H19B H 0.6652 0.9425 0.2505 0.020 Uiso 1 1 calc R . .
C20A C 0.7226(13) 0.8212(12) 0.2711(5) 0.015(5) Uani 1 1 d U . .
C21A C 0.7155(16) 0.7653(17) 0.3080(6) 0.049(6) Uani 1 1 d U . .
H21A H 0.6567 0.7661 0.3214 0.059 Uiso 1 1 calc R . .
C22A C 0.7903(14) 0.7127(15) 0.3233(6) 0.031(5) Uani 1 1 d U . .
H22A H 0.7821 0.6710 0.3457 0.037 Uiso 1 1 calc R . .
C23A C 0.8801(14) 0.7180(14) 0.3070(6) 0.032(5) Uani 1 1 d U . .
H23A H 0.9327 0.6798 0.3185 0.039 Uiso 1 1 calc R . .
C24A C 0.8938(13) 0.7745(12) 0.2761(5) 0.021(4) Uani 1 1 d U . .
H24A H 0.9564 0.7811 0.2660 0.025 Uiso 1 1 calc R . .
C25A C 0.8130(15) 0.8243(15) 0.2587(7) 0.040(6) Uani 1 1 d U . .
H25A H 0.8229 0.8644 0.2359 0.048 Uiso 1 1 calc R . .
C26A C 0.3757(14) 0.6533(14) 0.2438(6) 0.023(5) Uani 1 1 d U . .
H26A H 0.3807 0.6584 0.2133 0.028 Uiso 1 1 calc R . .
H26B H 0.3059 0.6408 0.2474 0.028 Uiso 1 1 calc R . .
C27A C 0.4334(13) 0.5673(12) 0.2590(5) 0.015(4) Uani 1 1 d U . .
C28A C 0.5010(14) 0.5713(14) 0.2927(6) 0.029(5) Uani 1 1 d U . .
H28A H 0.5168 0.6303 0.3051 0.035 Uiso 1 1 calc R . .
C29A C 0.5499(16) 0.4885(16) 0.3103(7) 0.050(6) Uani 1 1 d U . .
H29A H 0.5938 0.4898 0.3351 0.059 Uiso 1 1 calc R . .
C30A C 0.5282(16) 0.4112(16) 0.2891(7) 0.046(6) Uani 1 1 d U . .
H30A H 0.5642 0.3561 0.2969 0.055 Uiso 1 1 calc R . .
C31A C 0.4509(12) 0.4059(13) 0.2537(5) 0.022(4) Uani 1 1 d U . .
H31A H 0.4294 0.3495 0.2402 0.027 Uiso 1 1 calc R . .
C32A C 0.4155(14) 0.4886(14) 0.2434(6) 0.036(5) Uani 1 1 d U . .
H32A H 0.3679 0.4888 0.2198 0.044 Uiso 1 1 calc R . .
C33A C 0.0677(13) 0.9793(14) 0.3126(6) 0.029(5) Uani 1 1 d U . .
H33A H 0.0353 1.0253 0.2928 0.034 Uiso 1 1 calc R . .
H33B H 0.0439 0.9165 0.3036 0.034 Uiso 1 1 calc R . .
C34A C 0.0362(12) 0.9983(12) 0.3553(5) 0.019(4) Uani 1 1 d U . .
C35A C 0.0899(14) 1.0270(13) 0.3882(5) 0.026(5) Uani 1 1 d U . .
H35A H 0.1570 1.0408 0.3860 0.031 Uiso 1 1 calc R . .
C36A C 0.0522(14) 1.0384(14) 0.4272(5) 0.026(5) Uani 1 1 d U . .
H36A H 0.0897 1.0679 0.4499 0.032 Uiso 1 1 calc R . .
C37A C -0.0429(14) 1.0048(14) 0.4312(6) 0.037(5) Uani 1 1 d U . .
H37A H -0.0683 1.0071 0.4577 0.045 Uiso 1 1 calc R . .
C38A C -0.1019(12) 0.9671(12) 0.3961(5) 0.019(4) Uani 1 1 d U . .
H38A H -0.1675 0.9469 0.3976 0.022 Uiso 1 1 calc R . .
C39A C -0.0607(14) 0.9626(14) 0.3631(6) 0.032(5) Uani 1 1 d U . .
H39A H -0.0968 0.9323 0.3402 0.039 Uiso 1 1 calc R . .
C40A C 0.3337(12) 1.2096(12) 0.3090(5) 0.015(4) Uani 1 1 d U . .
H40A H 0.2896 1.2387 0.2864 0.018 Uiso 1 1 calc R . .
H40B H 0.4017 1.2196 0.3020 0.018 Uiso 1 1 calc R . .
C41A C 0.3216(14) 1.2633(15) 0.3494(6) 0.032(5) Uani 1 1 d U . .
C42A C 0.3082(14) 1.2229(15) 0.3831(6) 0.035(5) Uani 1 1 d U . .
H42A H 0.2975 1.1573 0.3818 0.042 Uiso 1 1 calc R . .
C43A C 0.3076(14) 1.2667(16) 0.4237(6) 0.043(6) Uani 1 1 d U . .
H43A H 0.3043 1.2323 0.4488 0.052 Uiso 1 1 calc R . .
C44A C 0.3122(13) 1.3638(15) 0.4224(6) 0.034(5) Uani 1 1 d U . .
H44A H 0.3059 1.3979 0.4474 0.041 Uiso 1 1 calc R . .
C45A C 0.3244(15) 1.4085(17) 0.3892(7) 0.049(6) Uani 1 1 d U . .
H45A H 0.3312 1.4745 0.3911 0.058 Uiso 1 1 calc R . .
C46A C 0.3285(15) 1.3656(15) 0.3486(7) 0.041(6) Uani 1 1 d U . .
H46A H 0.3351 1.4003 0.3238 0.050 Uiso 1 1 calc R . .
Ni1B Ni 0.63312(19) 0.91902(17) 0.69438(8) 0.0186(6) Uani 1 1 d U . .
N1B N 0.6486(11) 0.7914(11) 0.7068(4) 0.021(4) Uani 1 1 d U . .
N2B N 0.7643(11) 0.9134(11) 0.6843(4) 0.022(4) Uani 1 1 d U . .
N3B N 0.6148(11) 1.0457(12) 0.6847(4) 0.027(4) Uani 1 1 d U . .
N4B N 0.5030(11) 0.9240(11) 0.7066(4) 0.023(4) Uani 1 1 d U . .
C1B C 0.5079(12) 0.7871(13) 0.7463(5) 0.015(4) Uani 1 1 d U . .
H1BA H 0.4810 0.7555 0.7686 0.018 Uiso 1 1 calc R . .
C2B C 0.5884(11) 0.7482(12) 0.7344(5) 0.014(4) Uani 1 1 d U . .
C3B C 0.7285(12) 0.7546(13) 0.6865(5) 0.014(4) Uani 1 1 d U . .
C4B C 0.7412(11) 0.6628(12) 0.6754(5) 0.010(4) Uani 1 1 d U . .
H4BA H 0.6979 0.6167 0.6843 0.012 Uiso 1 1 calc R . .
C5B C 0.8152(12) 0.6356(13) 0.6517(5) 0.017(4) Uani 1 1 d U . .
H5BA H 0.8232 0.5727 0.6432 0.020 Uiso 1 1 calc R . .
C6B C 0.8765(15) 0.7062(15) 0.6412(6) 0.033(5) Uani 1 1 d U . .
H6BA H 0.9297 0.6893 0.6258 0.039 Uiso 1 1 calc R . .
C7B C 0.8676(12) 0.7952(13) 0.6506(5) 0.011(4) Uani 1 1 d U . .
H7BA H 0.9109 0.8415 0.6418 0.013 Uiso 1 1 calc R . .
C8B C 0.7856(13) 0.8188(12) 0.6758(5) 0.016(4) Uani 1 1 d U . .
C9B C 0.8252(11) 0.9917(11) 0.6851(4) 0.007(4) Uiso 1 1 d . . .
C10B C 0.7845(13) 1.0771(13) 0.6932(5) 0.021(4) Uani 1 1 d U . .
H10B H 0.8296 1.1215 0.7059 0.025 Uiso 1 1 calc R . .
C11B C 0.6880(12) 1.1095(13) 0.6861(5) 0.012(4) Uani 1 1 d U . .
C12B C 0.5175(11) 1.0693(11) 0.6755(5) 0.006(4) Uani 1 1 d U . .
C13B C 0.4740(14) 1.1468(15) 0.6518(6) 0.031(5) Uani 1 1 d U . .
H13B H 0.5147 1.1954 0.6432 0.037 Uiso 1 1 calc R . .
C14B C 0.3763(14) 1.1512(15) 0.6417(6) 0.030(5) Uani 1 1 d U . .
H14B H 0.3516 1.2046 0.6266 0.036 Uiso 1 1 calc R . .
C15B C 0.3110(12) 1.0868(11) 0.6512(5) 0.009(4) Uani 1 1 d U . .
H15B H 0.2426 1.0939 0.6438 0.011 Uiso 1 1 calc R . .
C16B C 0.3488(12) 1.0120(12) 0.6717(5) 0.019(4) Uani 1 1 d U . .
H16B H 0.3064 0.9629 0.6786 0.022 Uiso 1 1 calc R . .
C17B C 0.4553(12) 1.0040(13) 0.6840(5) 0.023(5) Uani 1 1 d U . .
C18B C 0.4606(12) 0.8591(12) 0.7332(4) 0.011(4) Uani 1 1 d U . .
C19B C 0.3617(14) 0.8824(15) 0.7476(6) 0.033(5) Uani 1 1 d U . .
H19C H 0.3471 0.9493 0.7421 0.040 Uiso 1 1 calc R . .
H19D H 0.3640 0.8723 0.7782 0.040 Uiso 1 1 calc R . .
C20B C 0.2769(14) 0.8207(13) 0.7248(6) 0.024(5) Uani 1 1 d U . .
C21B C 0.2967(12) 0.7648(12) 0.6922(5) 0.016(4) Uani 1 1 d U . .
H21B H 0.3619 0.7620 0.6846 0.019 Uiso 1 1 calc R . .
C22B C 0.2216(13) 0.7097(14) 0.6688(6) 0.028(5) Uani 1 1 d U . .
H22B H 0.2355 0.6735 0.6453 0.034 Uiso 1 1 calc R . .
C23B C 0.1274(13) 0.7123(13) 0.6823(5) 0.029(5) Uani 1 1 d U . .
H23B H 0.0750 0.6786 0.6678 0.035 Uiso 1 1 calc R . .
C24B C 0.1119(16) 0.7651(15) 0.7174(6) 0.041(6) Uani 1 1 d U . .
H24B H 0.0487 0.7622 0.7271 0.049 Uiso 1 1 calc R . .
C25B C 0.1824(12) 0.8224(11) 0.7396(5) 0.015(4) Uani 1 1 d U . .
H25B H 0.1680 0.8594 0.7628 0.017 Uiso 1 1 calc R . .
C26B C 0.6287(15) 0.6536(15) 0.7536(6) 0.031(5) Uani 1 1 d U . .
H26C H 0.6995 0.6488 0.7500 0.038 Uiso 1 1 calc R . .
H26D H 0.6216 0.6534 0.7840 0.038 Uiso 1 1 calc R . .
C27B C 0.5779(14) 0.5716(14) 0.7343(6) 0.027(5) Uani 1 1 d U . .
C28B C 0.5006(14) 0.5744(14) 0.7020(6) 0.027(5) Uani 1 1 d U . .
H28B H 0.4827 0.6311 0.6879 0.033 Uiso 1 1 calc R . .
C29B C 0.4512(13) 0.4910(13) 0.6913(5) 0.025(4) Uani 1 1 d U . .
H29B H 0.3977 0.4938 0.6702 0.029 Uiso 1 1 calc R . .
C30B C 0.4746(14) 0.4027(13) 0.7096(6) 0.026(5) Uani 1 1 d U . .
H30B H 0.4413 0.3474 0.7000 0.031 Uiso 1 1 calc R . .
C31B C 0.5434(16) 0.4012(17) 0.7399(7) 0.054(7) Uani 1 1 d U . .
H31B H 0.5558 0.3427 0.7534 0.064 Uiso 1 1 calc R . .
C32B C 0.6038(12) 0.4788(12) 0.7558(5) 0.017(4) Uani 1 1 d U . .
H32B H 0.6551 0.4723 0.7777 0.021 Uiso 1 1 calc R . .
C33B C 0.9299(11) 0.9825(12) 0.6855(5) 0.012(4) Uani 1 1 d U . .
H33C H 0.9491 0.9218 0.6986 0.015 Uiso 1 1 calc R . .
H33D H 0.9608 1.0322 0.7037 0.015 Uiso 1 1 calc R . .
C34B C 0.9740(12) 0.9876(12) 0.6433(5) 0.018(4) Uani 1 1 d U . .
C35B C 0.9148(15) 1.0371(15) 0.6085(6) 0.037(5) Uani 1 1 d U . .
H35B H 0.8542 1.0661 0.6128 0.045 Uiso 1 1 calc R . .
C36B C 0.9510(17) 1.0393(17) 0.5700(7) 0.050(6) Uani 1 1 d U . .
H36B H 0.9095 1.0612 0.5466 0.060 Uiso 1 1 calc R . .
C37B C 1.0423(15) 1.0120(14) 0.5641(6) 0.038(5) Uani 1 1 d U . .
H37B H 1.0663 1.0193 0.5375 0.045 Uiso 1 1 calc R . .
C38B C 1.0988(16) 0.9747(16) 0.5955(7) 0.053(6) Uani 1 1 d U . .
H38B H 1.1629 0.9546 0.5908 0.064 Uiso 1 1 calc R . .
C39B C 1.0647(13) 0.9626(13) 0.6392(5) 0.023(4) Uani 1 1 d U . .
H39B H 1.1067 0.9385 0.6620 0.028 Uiso 1 1 calc R . .
C40B C 0.6763(13) 1.2181(13) 0.6905(5) 0.023(5) Uani 1 1 d U . .
H40C H 0.6115 1.2321 0.7002 0.027 Uiso 1 1 calc R . .
H40D H 0.7274 1.2419 0.7118 0.027 Uiso 1 1 calc R . .
C41B C 0.6851(12) 1.2666(13) 0.6497(5) 0.016(4) Uani 1 1 d U . .
C42B C 0.7001(12) 1.2150(13) 0.6101(5) 0.014(4) Uani 1 1 d U . .
H42B H 0.7028 1.1487 0.6093 0.017 Uiso 1 1 calc R . .
C43B C 0.7096(11) 1.2677(13) 0.5752(5) 0.020(4) Uani 1 1 d U . .
H43B H 0.7219 1.2366 0.5501 0.024 Uiso 1 1 calc R . .
C44B C 0.7020(14) 1.3657(16) 0.5747(6) 0.039(6) Uani 1 1 d U . .
H44B H 0.7075 1.3994 0.5495 0.047 Uiso 1 1 calc R . .
C45B C 0.6860(12) 1.4141(13) 0.6124(5) 0.020(4) Uani 1 1 d U . .
H45B H 0.6797 1.4802 0.6135 0.024 Uiso 1 1 calc R . .
C46B C 0.6802(12) 1.3580(12) 0.6474(5) 0.015(4) Uani 1 1 d U . .
H46B H 0.6716 1.3897 0.6728 0.018 Uiso 1 1 calc R . .
C110 C 0.1140(7) 0.3860(7) 0.6740(3) 0.022(5) Uani 1 1 d GDU . .
C120 C 0.1336(8) 0.2949(8) 0.6627(4) 0.036(6) Uani 1 1 d GDU . .
H12A H 0.1913 0.2645 0.6747 0.043 Uiso 1 1 calc R . .
C130 C 0.0690(10) 0.2481(9) 0.6341(4) 0.055(7) Uani 1 1 d GDU . .
H13C H 0.0825 0.1857 0.6264 0.065 Uiso 1 1 calc R . .
C140 C -0.0151(9) 0.2925(10) 0.6167(4) 0.038(6) Uani 1 1 d GDU . .
H14C H -0.0594 0.2604 0.5970 0.045 Uiso 1 1 calc R . .
C150 C -0.0347(9) 0.3835(10) 0.6279(4) 0.060(7) Uani 1 1 d GDU . .
H15C H -0.0924 0.4139 0.6160 0.072 Uiso 1 1 calc R . .
C160 C 0.0298(8) 0.4303(8) 0.6566(4) 0.042(6) Uani 1 1 d GDU . .
H16C H 0.0164 0.4928 0.6643 0.051 Uiso 1 1 calc R . .
C170 C 0.1844(9) 0.4371(10) 0.7056(4) 0.032(5) Uani 1 1 d DU . .
H17A H 0.2398 0.3961 0.7146 0.049 Uiso 1 1 calc R . .
H17B H 0.1502 0.4545 0.7299 0.049 Uiso 1 1 calc R . .
H17C H 0.2086 0.4935 0.6927 0.049 Uiso 1 1 calc R . .
C210 C 0.7587(8) 1.2896(8) 0.4541(3) 0.067(8) Uani 1 1 d GDU . .
C220 C 0.6625(7) 1.2674(8) 0.4591(3) 0.026(4) Uani 1 1 d GDU . .
H22C H 0.6481 1.2159 0.4762 0.031 Uiso 1 1 calc R . .
C230 C 0.5872(7) 1.3200(8) 0.4393(3) 0.024(5) Uani 1 1 d GDU . .
H23C H 0.5209 1.3047 0.4428 0.029 Uiso 1 1 calc R . .
C240 C 0.6081(8) 1.3949(8) 0.4145(3) 0.031(5) Uani 1 1 d GDU . .
H24C H 0.5563 1.4311 0.4009 0.037 Uiso 1 1 calc R . .
C250 C 0.7043(9) 1.4172(9) 0.4095(4) 0.042(6) Uani 1 1 d GDU . .
H25C H 0.7187 1.4687 0.3925 0.050 Uiso 1 1 calc R . .
C260 C 0.7797(9) 1.3646(9) 0.4293(4) 0.082(8) Uani 1 1 d GDU . .
H26E H 0.8459 1.3799 0.4259 0.098 Uiso 1 1 calc R . .
C270 C 0.8417(10) 1.2322(12) 0.4756(5) 0.067(7) Uani 1 1 d DU . .
H27A H 0.8147 1.1823 0.4919 0.100 Uiso 1 1 calc R . .
H27B H 0.8841 1.2725 0.4942 0.100 Uiso 1 1 calc R . .
H27C H 0.8801 1.2047 0.4545 0.100 Uiso 1 1 calc R . .
C310 C 0.8906(7) 1.3853(7) 0.3242(3) 0.042(6) Uani 1 1 d GDU . .
C320 C 0.9770(8) 1.4271(8) 0.3403(4) 0.038(6) Uani 1 1 d GDU . .
H32C H 0.9915 1.4893 0.3326 0.045 Uiso 1 1 calc R . .
C330 C 1.0424(8) 1.3784(9) 0.3678(4) 0.032(5) Uani 1 1 d GDU . .
H33E H 1.1018 1.4072 0.3789 0.039 Uiso 1 1 calc R . .
C340 C 1.0213(8) 1.2880(9) 0.3791(3) 0.044(6) Uani 1 1 d GDU . .
H34A H 1.0662 1.2546 0.3980 0.053 Uiso 1 1 calc R . .
C350 C 0.9349(8) 1.2462(8) 0.3629(3) 0.020(4) Uani 1 1 d GDU . .
H35C H 0.9204 1.1840 0.3707 0.024 Uiso 1 1 calc R . .
C360 C 0.8695(8) 1.2948(7) 0.3355(3) 0.025(5) Uani 1 1 d GDU . .
H36C H 0.8101 1.2660 0.3244 0.030 Uiso 1 1 calc R . .
C370 C 0.8190(11) 1.4383(11) 0.2939(4) 0.061(7) Uani 1 1 d DU . .
H37C H 0.7618 1.3989 0.2857 0.091 Uiso 1 1 calc R . .
H37D H 0.8512 1.4549 0.2689 0.091 Uiso 1 1 calc R . .
H37E H 0.7979 1.4953 0.3073 0.091 Uiso 1 1 calc R . .
C410 C 0.2421(9) 1.2908(9) 0.5416(3) 0.027(5) Uani 1 1 d DU . .
C420 C 0.3338(10) 1.2711(14) 0.5363(5) 0.072(8) Uani 1 1 d DU . .
H42C H 0.3450 1.2205 0.5182 0.086 Uiso 1 1 calc R . .
C430 C 0.4157(14) 1.3176(14) 0.5548(6) 0.065(8) Uani 1 1 d DU . .
H43C H 0.4799 1.2993 0.5493 0.078 Uiso 1 1 calc R . .
C440 C 0.4020(15) 1.3881(14) 0.5803(6) 0.066(7) Uani 1 1 d DU . .
H44C H 0.4571 1.4206 0.5934 0.079 Uiso 1 1 calc R . .
C450 C 0.3057(13) 1.4159(13) 0.5884(5) 0.055(7) Uani 1 1 d DU . .
H45C H 0.2954 1.4663 0.6067 0.066 Uiso 1 1 calc R . .
C460 C 0.2268(9) 1.3658(8) 0.5682(3) 0.018(4) Uani 1 1 d DU . .
H46C H 0.1617 1.3831 0.5727 0.021 Uiso 1 1 calc R . .
C470 C 0.1536(11) 1.2387(12) 0.5211(5) 0.066(7) Uani 1 1 d DU . .
H47A H 0.1755 1.1882 0.5037 0.099 Uiso 1 1 calc R . .
H47B H 0.1120 1.2821 0.5037 0.099 Uiso 1 1 calc R . .
H47C H 0.1162 1.2123 0.5428 0.099 Uiso 1 1 calc R . .
C510 C 1.0285(7) 0.5913(8) 0.5094(3) 0.099(3) Uiso 1 1 d GD . .
C520 C 1.0427(8) 0.6383(9) 0.5465(3) 0.099(3) Uiso 1 1 d GD . .
H52A H 1.0599 0.6050 0.5717 0.119 Uiso 1 1 calc R . .
C530 C 1.0322(9) 0.7334(9) 0.5473(4) 0.099(3) Uiso 1 1 d GD . .
H53A H 1.0421 0.7661 0.5731 0.119 Uiso 1 1 calc R . .
C540 C 1.0075(11) 0.7814(8) 0.5110(4) 0.099(3) Uiso 1 1 d GD . .
H54A H 1.0002 0.8474 0.5116 0.119 Uiso 1 1 calc R . .
C550 C 0.9933(11) 0.7343(8) 0.4739(4) 0.099(3) Uiso 1 1 d GD . .
H55A H 0.9761 0.7676 0.4486 0.119 Uiso 1 1 calc R . .
C560 C 1.0038(9) 0.6393(9) 0.4730(3) 0.099(3) Uiso 1 1 d GD . .
H56A H 0.9939 0.6066 0.4472 0.119 Uiso 1 1 calc R . .
C570 C 1.0402(11) 0.4856(8) 0.5083(6) 0.119 Uiso 1 1 d D . .
H57A H 1.0575 0.4623 0.5367 0.149 Uiso 1 1 calc R . .
H57B H 1.0923 0.4694 0.4907 0.149 Uiso 1 1 calc R . .
H57C H 0.9784 0.4571 0.4967 0.149 Uiso 1 1 calc R . .

loop_
_atom_site_aniso_label
_atom_site_aniso_U_11
_atom_site_aniso_U_22
_atom_site_aniso_U_33
_atom_site_aniso_U_23
_atom_site_aniso_U_13
_atom_site_aniso_U_12
C1 0.028(5) 0.046(6) 0.034(5) -0.005(5) 0.009(4) 0.000(5)
C2 0.047(6) 0.064(7) 0.058(7) 0.005(5) 0.013(5) -0.009(5)
C3 0.065(7) 0.073(7) 0.064(7) 0.015(5) 0.023(5) -0.015(5)
C4 0.065(7) 0.072(7) 0.051(6) 0.003(5) 0.027(5) -0.009(5)
C5 0.050(6) 0.074(7) 0.049(6) -0.006(5) 0.025(5) 0.016(5)
C6 0.037(6) 0.042(6) 0.034(5) -0.021(5) 0.011(4) 0.008(5)
C7 0.083(8) 0.072(8) 0.081(8) -0.012(5) 0.012(5) 0.016(5)
C8 0.080(8) 0.086(8) 0.094(8) -0.009(5) 0.009(5) 0.019(5)
C9 0.034(6) 0.043(6) 0.050(6) -0.002(5) 0.006(5) 0.008(5)
C10 0.020(6) 0.045(7) 0.033(6) 0.011(5) -0.007(4) 0.005(4)
C11 0.030(7) 0.053(7) 0.045(7) -0.003(5) -0.006(5) -0.007(5)
C12 0.067(8) 0.079(8) 0.082(8) -0.004(5) 0.011(5) -0.013(5)
C13 0.055(6) 0.051(7) 0.066(7) 0.007(5) 0.001(5) -0.012(5)
C14 0.074(7) 0.069(7) 0.085(7) 0.005(5) 0.006(5) -0.008(5)
C15 0.074(7) 0.069(7) 0.072(7) 0.016(5) 0.009(5) -0.014(5)
C16 0.082(7) 0.068(7) 0.075(7) 0.019(5) 0.012(5) -0.003(5)
C17 0.065(6) 0.064(7) 0.042(6) 0.023(5) -0.010(5) -0.009(5)
C18 0.054(6) 0.065(7) 0.037(6) 0.008(5) 0.009(5) -0.004(5)
C19 0.074(7) 0.070(7) 0.046(6) -0.014(5) -0.001(5) -0.001(5)
C20 0.071(7) 0.067(7) 0.057(7) -0.023(5) 0.005(5) 0.006(5)
C21 0.063(6) 0.056(7) 0.058(6) -0.025(5) 0.004(5) -0.005(5)
C22 0.056(6) 0.047(6) 0.066(6) -0.009(5) 0.000(5) 0.005(5)
C23 0.081(7) 0.061(7) 0.081(8) 0.002(5) 0.005(5) 0.001(5)
C24 0.090(8) 0.077(8) 0.091(8) 0.008(5) 0.003(5) 0.002(5)
C25 0.051(6) 0.051(7) 0.059(7) 0.012(5) 0.004(5) 0.016(5)
C26 0.056(7) 0.066(7) 0.065(7) 0.009(5) -0.006(5) 0.014(5)
C27 0.058(7) 0.065(7) 0.051(6) 0.008(5) -0.006(5) 0.001(5)
C28 0.045(6) 0.049(6) 0.035(6) -0.002(5) -0.007(4) -0.009(5)
C29 0.046(6) 0.051(7) 0.045(6) -0.010(5) -0.013(5) -0.011(5)
C30 0.063(7) 0.060(7) 0.066(7) -0.013(5) -0.004(5) -0.010(5)
C31 0.059(6) 0.048(6) 0.056(6) -0.025(5) 0.004(5) -0.001(5)
C32 0.052(6) 0.044(6) 0.060(6) -0.012(5) -0.001(5) 0.003(5)
C33 0.096(7) 0.080(7) 0.095(8) 0.006(5) 0.008(5) -0.001(5)
C34 0.105(9) 0.095(9) 0.106(9) 0.006(5) 0.004(5) 0.004(5)
C35 0.061(7) 0.054(7) 0.063(7) 0.015(5) 0.005(5) 0.008(5)
C36 0.047(6) 0.052(7) 0.055(6) 0.012(5) -0.010(5) 0.012(5)
C37 0.047(6) 0.052(6) 0.043(6) 0.015(5) -0.013(5) -0.001(5)
C38 0.035(5) 0.045(6) 0.028(5) 0.000(5) -0.012(4) -0.009(5)
C39 0.039(6) 0.050(6) 0.043(6) -0.008(5) -0.011(5) -0.011(5)
C40 0.035(6) 0.038(6) 0.044(6) -0.016(5) 0.001(4) -0.013(5)
C41 0.054(6) 0.053(7) 0.067(7) 0.002(5) -0.005(5) -0.020(5)
C42 0.058(6) 0.050(6) 0.063(6) 0.010(5) 0.007(5) -0.007(5)
C43 0.057(6) 0.047(6) 0.053(6) 0.012(5) 0.008(5) -0.009(5)
C44 0.076(7) 0.065(7) 0.069(7) 0.015(5) 0.011(5) 0.002(5)
C45 0.071(7) 0.069(7) 0.052(7) 0.023(5) 0.000(5) -0.010(5)
C46 0.042(6) 0.055(6) 0.026(5) 0.004(5) 0.004(4) -0.002(5)
C47 0.070(7) 0.065(7) 0.044(6) -0.010(5) 0.003(5) -0.003(5)
C48 0.082(7) 0.077(8) 0.073(7) -0.023(5) 0.008(5) 0.008(5)
C49 0.052(6) 0.058(7) 0.056(6) -0.018(5) 0.008(5) 0.001(5)
C50 0.090(8) 0.082(8) 0.090(8) -0.017(5) 0.014(5) 0.020(5)
C51 0.065(7) 0.066(7) 0.077(7) -0.010(5) 0.002(5) 0.019(5)
C52 0.022(5) 0.040(6) 0.048(6) -0.004(5) 0.003(5) 0.013(4)
C53 0.035(7) 0.057(7) 0.053(7) 0.003(5) -0.004(5) 0.012(5)
C54 0.046(8) 0.064(8) 0.059(8) -0.005(5) -0.003(5) -0.007(5)
C55 0.048(7) 0.062(7) 0.065(7) -0.004(5) 0.007(5) -0.012(5)
C56 0.046(6) 0.061(7) 0.056(7) 0.005(5) 0.010(5) -0.006(5)
C57 0.093(9) 0.099(9) 0.094(9) 0.009(5) 0.018(5) -0.006(5)
C58 0.064(7) 0.077(7) 0.052(6) 0.001(5) 0.027(5) -0.007(5)
C59 0.078(8) 0.092(8) 0.075(8) -0.003(5) 0.020(5) 0.010(5)
C60 0.037(6) 0.053(6) 0.047(6) -0.009(5) 0.008(5) 0.002(5)
Ni1A 0.0200(13) 0.0188(14) 0.0169(11) -0.0010(11) -0.0014(10) -0.0008(12)
N1A 0.017(5) 0.019(5) 0.013(5) -0.004(4) 0.000(4) 0.001(4)
N2A 0.016(5) 0.012(5) 0.013(5) 0.000(4) 0.002(4) 0.004(4)
N3A 0.008(5) 0.011(5) 0.009(5) -0.003(4) 0.001(4) 0.002(4)
N4A 0.014(5) 0.009(5) 0.012(5) 0.000(4) 0.001(4) 0.002(4)
C1A 0.020(6) 0.025(6) 0.023(6) 0.001(4) 0.000(4) 0.002(4)
C2A 0.018(6) 0.023(6) 0.021(6) 0.001(4) -0.002(4) 0.001(4)
C3A 0.020(6) 0.025(6) 0.020(6) 0.000(4) -0.003(4) -0.003(4)
C4A 0.030(7) 0.032(7) 0.035(6) -0.002(5) 0.003(5) 0.002(5)
C5A 0.031(6) 0.030(7) 0.029(6) 0.001(5) 0.000(4) -0.004(5)
C6A 0.006(5) 0.014(6) 0.015(5) 0.006(4) -0.002(4) -0.001(4)
C7A 0.034(7) 0.038(7) 0.035(7) 0.003(5) 0.002(5) 0.001(5)
C8A 0.012(6) 0.021(6) 0.017(6) -0.002(4) -0.002(4) 0.002(4)
C9A 0.033(6) 0.037(7) 0.031(6) -0.002(4) 0.009(4) 0.002(5)
C10A 0.012(6) 0.021(6) 0.013(5) 0.002(4) 0.002(4) 0.001(4)
C11A 0.026(6) 0.027(7) 0.028(6) 0.003(4) 0.002(4) 0.002(5)
C12A 0.033(7) 0.034(7) 0.027(6) 0.002(5) 0.006(5) 0.001(5)
C13A 0.015(6) 0.014(6) 0.018(6) 0.006(4) 0.005(4) 0.000(4)
C14A 0.024(6) 0.024(6) 0.021(6) -0.004(4) 0.002(4) -0.003(4)
C15A 0.044(8) 0.047(8) 0.050(7) 0.003(5) 0.001(5) -0.004(5)
C16A 0.017(6) 0.017(6) 0.015(5) -0.001(4) -0.001(4) -0.004(4)
C17A 0.012(6) 0.016(6) 0.016(5) 0.001(4) 0.007(4) -0.001(4)
C18A 0.027(6) 0.028(7) 0.028(6) 0.003(5) 0.003(4) 0.002(5)
C19A 0.014(6) 0.020(6) 0.017(6) 0.001(4) 0.004(4) 0.001(4)
C20A 0.013(6) 0.020(6) 0.012(6) -0.002(4) 0.004(4) 0.002(4)
C21A 0.048(7) 0.052(8) 0.048(7) -0.003(5) 0.004(5) 0.001(5)
C22A 0.027(6) 0.033(6) 0.032(6) 0.004(5) 0.004(4) -0.001(5)
C23A 0.029(6) 0.034(6) 0.034(6) -0.002(5) -0.001(4) 0.003(5)
C24A 0.018(6) 0.018(6) 0.028(6) 0.000(4) 0.004(4) -0.002(4)
C25A 0.038(7) 0.041(7) 0.041(7) -0.003(5) 0.006(5) 0.003(5)
C26A 0.024(6) 0.025(6) 0.021(6) -0.001(4) 0.007(4) -0.001(4)
C27A 0.017(6) 0.017(6) 0.013(6) -0.002(4) 0.005(4) -0.003(4)
C28A 0.027(6) 0.029(7) 0.030(6) 0.001(4) 0.002(4) 0.000(4)
C29A 0.046(7) 0.051(8) 0.051(7) 0.003(5) 0.004(5) 0.003(5)
C30A 0.047(8) 0.043(8) 0.050(7) 0.004(5) 0.012(5) 0.005(5)
C31A 0.022(6) 0.022(6) 0.023(6) -0.001(4) 0.002(4) 0.001(4)
C32A 0.039(7) 0.035(7) 0.036(6) -0.002(5) 0.006(5) -0.004(5)
C33A 0.024(6) 0.028(6) 0.033(6) 0.005(5) -0.001(4) -0.001(5)
C34A 0.022(6) 0.016(6) 0.020(6) 0.002(4) 0.005(4) 0.002(4)
C35A 0.021(6) 0.029(6) 0.028(6) 0.001(4) 0.005(4) 0.004(4)
C36A 0.029(6) 0.027(6) 0.022(6) 0.000(4) 0.000(4) 0.002(4)
C37A 0.039(7) 0.038(7) 0.036(7) 0.004(5) 0.013(5) 0.005(5)
C38A 0.017(5) 0.022(6) 0.017(5) 0.004(4) 0.006(4) 0.005(4)
C39A 0.031(6) 0.030(7) 0.035(6) -0.001(5) 0.003(5) 0.006(5)
C40A 0.014(5) 0.014(6) 0.017(5) 0.000(4) 0.001(4) 0.006(4)
C41A 0.032(7) 0.032(7) 0.033(7) -0.001(5) 0.001(5) 0.003(5)
C42A 0.038(7) 0.033(7) 0.034(7) 0.000(5) 0.006(5) -0.002(5)
C43A 0.039(7) 0.047(7) 0.043(7) -0.003(5) 0.004(5) -0.003(5)
C44A 0.025(7) 0.040(7) 0.036(7) -0.007(5) 0.000(4) 0.007(5)
C45A 0.046(8) 0.045(8) 0.054(8) -0.005(5) 0.000(5) 0.004(5)
C46A 0.040(7) 0.040(7) 0.044(7) -0.001(5) 0.006(5) 0.001(5)
Ni1B 0.0131(12) 0.0234(15) 0.0197(12) -0.0007(11) 0.0041(10) -0.0022(11)
N1B 0.021(5) 0.025(5) 0.018(5) 0.000(4) 0.002(4) 0.001(4)
N2B 0.021(5) 0.024(6) 0.020(5) 0.000(4) -0.002(4) 0.006(4)
N3B 0.028(6) 0.028(6) 0.024(5) -0.001(4) 0.003(4) 0.003(4)
N4B 0.023(5) 0.025(6) 0.021(5) -0.003(4) 0.005(4) -0.001(4)
C1B 0.014(6) 0.020(6) 0.014(5) 0.004(4) 0.012(4) -0.002(4)
C2B 0.012(5) 0.017(6) 0.012(5) 0.006(4) -0.004(4) -0.005(4)
C3B 0.012(6) 0.019(6) 0.012(5) 0.003(4) -0.003(4) 0.001(4)
C4B 0.009(5) 0.010(6) 0.010(5) 0.003(4) -0.001(4) -0.002(4)
C5B 0.017(6) 0.016(6) 0.016(6) -0.001(4) -0.006(4) 0.004(4)
C6B 0.029(7) 0.036(7) 0.032(7) -0.006(5) 0.000(5) 0.003(5)
C7B 0.008(5) 0.015(6) 0.010(5) -0.003(4) 0.001(4) -0.002(4)
C8B 0.015(6) 0.018(6) 0.014(6) -0.003(4) 0.002(4) 0.001(4)
C10B 0.020(6) 0.025(6) 0.016(6) -0.004(4) -0.003(4) -0.006(4)
C11B 0.012(6) 0.012(6) 0.013(5) 0.000(4) 0.002(4) -0.003(4)
C12B 0.010(5) 0.007(5) 0.002(5) 0.000(4) 0.001(4) 0.001(4)
C13B 0.033(7) 0.030(7) 0.030(6) 0.003(5) 0.006(4) -0.001(5)
C14B 0.032(6) 0.032(7) 0.025(6) 0.001(4) 0.001(4) 0.003(5)
C15B 0.006(5) 0.008(5) 0.012(5) -0.001(4) -0.002(4) 0.005(4)
C16B 0.018(6) 0.017(6) 0.021(6) 0.002(4) 0.003(4) 0.001(4)
C17B 0.023(6) 0.024(6) 0.022(6) -0.002(4) 0.004(4) 0.004(5)
C18B 0.013(5) 0.014(6) 0.007(5) -0.006(4) 0.001(4) -0.006(4)
C19B 0.035(7) 0.034(7) 0.031(6) -0.001(5) 0.006(5) 0.002(5)
C20B 0.023(6) 0.027(7) 0.021(6) -0.001(4) 0.002(4) 0.000(4)
C21B 0.011(5) 0.020(6) 0.015(5) -0.004(4) -0.003(4) -0.001(4)
C22B 0.025(6) 0.031(6) 0.029(6) -0.008(4) 0.001(4) -0.004(4)
C23B 0.027(6) 0.028(6) 0.031(6) 0.005(4) -0.002(4) 0.000(4)
C24B 0.037(7) 0.042(7) 0.043(7) 0.005(5) 0.001(5) 0.000(5)
C25B 0.013(6) 0.015(6) 0.017(6) 0.006(4) 0.004(4) -0.001(4)
C26B 0.034(7) 0.032(7) 0.028(6) 0.005(5) 0.004(4) -0.005(5)
C27B 0.030(6) 0.031(7) 0.021(6) 0.000(4) 0.011(4) 0.002(5)
C28B 0.027(6) 0.029(7) 0.026(6) 0.001(4) 0.001(4) 0.000(4)
C29B 0.021(6) 0.027(6) 0.026(6) -0.001(4) 0.000(4) -0.001(4)
C30B 0.027(6) 0.024(6) 0.028(6) -0.004(4) 0.007(4) -0.005(4)
C31B 0.054(8) 0.054(8) 0.053(8) -0.001(5) 0.011(5) -0.002(5)
C32B 0.018(5) 0.017(6) 0.018(5) 0.005(4) 0.006(4) -0.002(4)
C33B 0.008(5) 0.013(6) 0.016(5) -0.002(4) 0.001(4) -0.002(4)
C34B 0.018(6) 0.017(6) 0.019(6) 0.000(4) 0.000(4) 0.002(4)
C35B 0.035(7) 0.040(7) 0.037(7) 0.002(5) 0.008(5) -0.004(5)
C36B 0.052(8) 0.052(8) 0.046(8) 0.002(5) 0.007(5) -0.001(5)
C37B 0.041(7) 0.039(7) 0.036(7) 0.001(5) 0.011(5) -0.001(5)
C38B 0.049(7) 0.056(8) 0.055(8) -0.004(5) 0.010(5) -0.006(5)
C39B 0.023(6) 0.024(6) 0.023(6) -0.001(4) 0.004(4) -0.001(4)
C40B 0.022(6) 0.021(6) 0.025(6) -0.007(4) 0.004(4) 0.006(4)
C41B 0.012(6) 0.016(6) 0.018(6) -0.002(4) -0.002(4) -0.003(4)
C42B 0.013(5) 0.015(6) 0.015(6) -0.002(4) 0.000(4) 0.002(4)
C43B 0.014(6) 0.025(6) 0.021(6) -0.002(4) 0.000(4) 0.003(4)
C44B 0.035(7) 0.043(7) 0.037(7) 0.005(5) 0.001(5) -0.002(5)
C45B 0.020(6) 0.017(6) 0.022(6) 0.000(4) -0.004(4) -0.003(4)
C46B 0.013(5) 0.015(6) 0.018(5) 0.004(4) 0.002(4) -0.001(4)
C110 0.021(6) 0.026(6) 0.020(6) 0.000(4) 0.010(4) -0.003(4)
C120 0.034(7) 0.036(7) 0.037(7) 0.004(5) 0.004(5) 0.003(5)
C130 0.058(8) 0.053(8) 0.053(8) 0.000(5) 0.007(5) 0.003(5)
C140 0.035(7) 0.044(7) 0.034(7) -0.008(5) 0.001(4) -0.004(5)
C150 0.054(8) 0.064(9) 0.061(8) -0.001(5) 0.005(5) 0.002(5)
C160 0.041(7) 0.043(8) 0.043(7) -0.004(5) 0.009(5) 0.000(5)
C170 0.024(7) 0.040(9) 0.033(8) -0.009(7) 0.003(6) -0.007(6)
C210 0.070(9) 0.069(9) 0.060(9) -0.002(5) 0.004(5) 0.005(5)
C220 0.034(6) 0.025(6) 0.018(6) -0.004(4) 0.004(4) -0.006(4)
C230 0.024(6) 0.031(7) 0.017(6) -0.011(4) 0.001(4) -0.007(4)
C240 0.033(6) 0.034(7) 0.024(6) -0.009(4) -0.002(4) 0.001(4)
C250 0.041(7) 0.041(7) 0.044(7) -0.001(5) 0.004(5) 0.006(5)
C260 0.082(10) 0.082(10) 0.080(9) 0.004(5) 0.005(5) 0.001(5)
C270 0.074(10) 0.067(11) 0.058(10) 0.012(8) 0.004(8) 0.018(8)
C310 0.038(7) 0.048(7) 0.042(7) -0.003(5) 0.008(5) 0.004(5)
C320 0.036(7) 0.037(7) 0.042(7) 0.007(5) 0.006(5) -0.005(5)
C330 0.024(6) 0.038(7) 0.035(6) 0.001(4) 0.001(4) -0.001(4)
C340 0.041(7) 0.048(7) 0.043(7) 0.002(5) 0.005(5) 0.005(5)
C350 0.022(6) 0.017(6) 0.021(6) 0.004(4) 0.005(4) 0.001(4)
C360 0.022(6) 0.029(6) 0.024(6) -0.003(4) 0.004(4) 0.000(4)
C370 0.063(10) 0.064(11) 0.056(10) -0.002(8) 0.005(8) 0.014(8)
C410 0.030(6) 0.032(6) 0.018(6) 0.004(4) 0.001(4) -0.008(4)
C420 0.078(9) 0.071(9) 0.065(9) 0.002(5) 0.003(5) 0.005(5)
C430 0.066(9) 0.069(9) 0.061(9) 0.010(5) 0.008(5) 0.004(5)
C440 0.065(9) 0.067(9) 0.065(9) 0.002(5) 0.003(5) -0.004(5)
C450 0.054(8) 0.053(8) 0.058(8) -0.001(5) 0.002(5) -0.001(5)
C460 0.017(5) 0.021(6) 0.015(5) -0.001(4) 0.003(4) 0.000(4)
C470 0.081(10) 0.069(11) 0.048(9) -0.004(8) 0.011(8) -0.022(8)

loop_
_atom_type_symbol
_atom_type_description
_atom_type_scat_dispersion_real
_atom_type_scat_dispersion_imag
_atom_type_scat_source
C C 0.0033 0.0016 'International Tables Vol C Tables 4.2.6.8 and 6.1.1.4'
H H 0.0000 0.0000 'International Tables Vol C Tables 4.2.6.8 and 6.1.1.4'
N N 0.0061 0.0033 'International Tables Vol C Tables 4.2.6.8 and 6.1.1.4'
Ni Ni 0.3393 1.1124 'International Tables Vol C Tables 4.2.6.8 and 6.1.1.4'

loop_
_geom_angle_atom_site_label_1
_geom_angle_atom_site_label_2
_geom_angle_atom_site_label_3
_geom_angle
_geom_angle_site_symmetry_1
_geom_angle_site_symmetry_3
_geom_angle_publ_flag
C9 C1 C2 124.1(12) . . ?
C9 C1 C5 116.0(13) . . ?
C2 C1 C5 109.5(12) . . ?
C12 C2 C1 120.2(14) . . ?
C12 C2 C3 123.2(14) . . ?
C1 C2 C3 104.4(12) . . ?
C15 C3 C4 122.8(14) . . ?
C15 C3 C2 115.2(14) . . ?
C4 C3 C2 109.9(13) . . ?
C3 C4 C5 107.7(13) . . ?
C3 C4 C18 120.5(14) . . ?
C5 C4 C18 118.6(14) . . ?
C6 C5 C4 120.6(13) . . ?
C6 C5 C1 119.7(13) . . ?
C4 C5 C1 108.4(12) . . ?
C5 C6 C7 122.9(12) . . ?
C5 C6 C20 123.1(13) . . ?
C7 C6 C20 102.4(12) . . ?
C8 C7 C6 117.3(15) . . ?
C8 C7 C22 119.1(15) . . ?
C6 C7 C22 111.9(13) . . ?
C7 C8 C25 117.5(15) . . ?
C7 C8 C9 121.8(16) . . ?
C25 C8 C9 108.9(13) . . ?
C1 C9 C8 122.1(14) . . ?
C1 C9 C10 116.1(12) . . ?
C8 C9 C10 108.1(12) . . ?
C11 C10 C9 118.5(12) . . ?
C11 C10 C26 120.1(13) . . ?
C9 C10 C26 107.9(12) . . ?
C10 C11 C12 122.9(14) . . ?
C10 C11 C29 119.5(13) . . ?
C12 C11 C29 105.9(12) . . ?
C2 C12 C11 118.1(15) . . ?
C2 C12 C13 119.6(15) . . ?
C11 C12 C13 110.4(13) . . ?
C14 C13 C30 124.0(14) . . ?
C14 C13 C12 118.8(14) . . ?
C30 C13 C12 106.0(12) . . ?
C13 C14 C33 118.7(15) . . ?
C13 C14 C15 120.8(15) . . ?
C33 C14 C15 109.2(13) . . ?
C3 C15 C16 118.8(15) . . ?
C3 C15 C14 122.3(15) . . ?
C16 C15 C14 105.6(13) . . ?
C17 C16 C34 116.4(14) . . ?
C17 C16 C15 121.0(15) . . ?
C34 C16 C15 109.9(14) . . ?
C16 C17 C37 121.0(14) . . ?
C16 C17 C18 119.0(13) . . ?
C37 C17 C18 107.3(12) . . ?
C4 C18 C19 121.0(14) . . ?
C4 C18 C17 117.8(13) . . ?
C19 C18 C17 109.9(12) . . ?
C20 C19 C18 122.6(13) . . ?
C20 C19 C38 120.3(13) . . ?
C18 C19 C38 106.3(12) . . ?
C19 C20 C21 120.0(14) . . ?
C19 C20 C6 114.1(13) . . ?
C21 C20 C6 111.5(12) . . ?
C40 C21 C20 121.2(13) . . ?
C40 C21 C22 120.5(13) . . ?
C20 C21 C22 106.8(12) . . ?
C23 C22 C21 116.8(13) . . ?
C23 C22 C7 122.3(13) . . ?
C21 C22 C7 107.2(12) . . ?
C24 C23 C22 118.1(14) . . ?
C24 C23 C42 110.4(12) . . ?
C22 C23 C42 121.7(13) . . ?
C25 C24 C44 125.5(15) . . ?
C25 C24 C23 116.4(15) . . ?
C44 C24 C23 106.1(13) . . ?
C24 C25 C8 126.5(15) . . ?
C24 C25 C26 114.3(14) . . ?
C8 C25 C26 108.1(13) . . ?
C27 C26 C25 120.9(14) . . ?
C27 C26 C10 120.1(14) . . ?
C25 C26 C10 107.0(12) . . ?
C26 C27 C45 122.1(14) . . ?
C26 C27 C28 119.7(14) . . ?
C45 C27 C28 107.3(12) . . ?
C29 C28 C27 121.5(13) . . ?
C29 C28 C47 118.1(13) . . ?
C27 C28 C47 108.3(12) . . ?
C28 C29 C30 120.9(13) . . ?
C28 C29 C11 119.0(13) . . ?
C30 C29 C11 108.4(12) . . ?
C31 C30 C13 116.8(13) . . ?
C31 C30 C29 121.0(14) . . ?
C13 C30 C29 109.3(12) . . ?
C30 C31 C48 118.1(13) . . ?
C30 C31 C32 120.3(13) . . ?
C48 C31 C32 108.0(12) . . ?
C33 C32 C31 119.2(13) . . ?
C33 C32 C50 122.7(14) . . ?
C31 C32 C50 108.9(12) . . ?
C32 C33 C14 120.8(15) . . ?
C32 C33 C34 118.7(15) . . ?
C14 C33 C34 107.0(13) . . ?
C35 C34 C16 125.1(16) . . ?
C35 C34 C33 116.6(15) . . ?
C16 C34 C33 108.3(13) . . ?
C34 C35 C36 116.1(15) . . ?
C34 C35 C51 124.7(15) . . ?
C36 C35 C51 107.0(12) . . ?
C37 C36 C53 118.8(14) . . ?
C37 C36 C35 121.7(13) . . ?
C53 C36 C35 107.0(12) . . ?
C36 C37 C17 119.6(13) . . ?
C36 C37 C38 119.9(13) . . ?
C17 C37 C38 108.5(12) . . ?
C39 C38 C37 123.6(13) . . ?
C39 C38 C19 117.4(13) . . ?
C37 C38 C19 108.0(11) . . ?
C38 C39 C40 123.9(13) . . ?
C38 C39 C54 115.2(13) . . ?
C40 C39 C54 108.6(12) . . ?
C21 C40 C41 120.0(13) . . ?
C21 C40 C39 117.3(12) . . ?
C41 C40 C39 109.5(11) . . ?
C42 C41 C40 121.3(13) . . ?
C42 C41 C55 122.4(14) . . ?
C40 C41 C55 105.8(12) . . ?
C41 C42 C23 119.5(14) . . ?
C41 C42 C43 117.6(13) . . ?
C23 C42 C43 106.9(12) . . ?
C57 C43 C44 122.8(15) . . ?
C57 C43 C42 122.0(13) . . ?
C44 C43 C42 105.3(12) . . ?
C45 C44 C24 117.9(14) . . ?
C45 C44 C43 119.4(14) . . ?
C24 C44 C43 111.2(13) . . ?
C44 C45 C27 119.1(14) . . ?
C44 C45 C46 118.7(13) . . ?
C27 C45 C46 108.9(12) . . ?
C58 C46 C47 122.2(13) . . ?
C58 C46 C45 117.6(13) . . ?
C47 C46 C45 107.4(11) . . ?
C48 C47 C46 119.7(13) . . ?
C48 C47 C28 121.5(13) . . ?
C46 C47 C28 108.0(12) . . ?
C47 C48 C31 120.4(14) . . ?
C47 C48 C49 117.7(14) . . ?
C31 C48 C49 108.2(13) . . ?
C59 C49 C50 120.4(14) . . ?
C59 C49 C48 121.0(14) . . ?
C50 C49 C48 107.4(13) . . ?
C51 C50 C32 119.0(15) . . ?
C51 C50 C49 120.8(15) . . ?
C32 C50 C49 107.5(13) . . ?
C50 C51 C52 119.0(14) . . ?
C50 C51 C35 118.2(14) . . ?
C52 C51 C35 109.8(12) . . ?
C60 C52 C53 120.6(13) . . ?
C60 C52 C51 122.0(13) . . ?
C53 C52 C51 105.5(12) . . ?
C54 C53 C52 117.2(13) . . ?
C54 C53 C36 119.7(14) . . ?
C52 C53 C36 110.6(13) . . ?
C53 C54 C39 122.7(14) . . ?
C53 C54 C55 120.4(14) . . ?
C39 C54 C55 105.6(13) . . ?
C56 C55 C54 120.7(15) . . ?
C56 C55 C41 118.6(14) . . ?
C54 C55 C41 110.4(13) . . ?
C55 C56 C60 119.3(14) . . ?
C55 C56 C57 121.5(15) . . ?
C60 C56 C57 106.1(12) . . ?
C43 C57 C58 117.7(15) . . ?
C43 C57 C56 117.7(15) . . ?
C58 C57 C56 109.0(14) . . ?
C46 C58 C57 123.6(14) . . ?
C46 C58 C59 118.4(14) . . ?
C57 C58 C59 108.5(13) . . ?
C49 C59 C58 120.9(14) . . ?
C49 C59 C60 119.2(14) . . ?
C58 C59 C60 108.2(13) . . ?
C52 C60 C56 121.6(13) . . ?
C52 C60 C59 118.6(13) . . ?
C56 C60 C59 108.0(12) . . ?
N1A Ni1A N4A 95.2(6) . . ?
N1A Ni1A N3A 178.6(6) . . ?
N4A Ni1A N3A 86.1(6) . . ?
N1A Ni1A N2A 84.9(6) . . ?
N4A Ni1A N2A 176.7(6) . . ?
N3A Ni1A N2A 93.8(6) . . ?
C2A N1A C3A 117.3(16) . . ?
C2A N1A Ni1A 127.4(13) . . ?
C3A N1A Ni1A 114.8(12) . . ?
C9A N2A C8A 122.3(16) . . ?
C9A N2A Ni1A 123.9(13) . . ?
C8A N2A Ni1A 113.5(11) . . ?
C11A N3A C12A 126.4(16) . . ?
C11A N3A Ni1A 122.4(12) . . ?
C12A N3A Ni1A 110.8(11) . . ?
C18A N4A C17A 120.4(16) . . ?
C18A N4A Ni1A 123.5(13) . . ?
C17A N4A Ni1A 115.0(11) . . ?
C2A C1A C18A 125.5(17) . . ?
N1A C2A C1A 117.2(17) . . ?
N1A C2A C26A 130.8(16) . . ?
C1A C2A C26A 111.9(16) . . ?
C4A C3A N1A 127.1(17) . . ?
C4A C3A C8A 121.1(17) . . ?
N1A C3A C8A 110.7(16) . . ?
C3A C4A C5A 114.8(19) . . ?
C6A C5A C4A 127.3(19) . . ?
C5A C6A C7A 116.4(17) . . ?
C8A C7A C6A 123(2) . . ?
C7A C8A N2A 133.0(17) . . ?
C7A C8A C3A 117.1(17) . . ?
N2A C8A C3A 109.5(14) . . ?
N2A C9A C10A 124.4(17) . . ?
N2A C9A C33A 125.3(18) . . ?
C10A C9A C33A 109.5(16) . . ?
C11A C10A C9A 123.5(17) . . ?
N3A C11A C10A 122.7(18) . . ?
N3A C11A C40A 120.0(17) . . ?
C10A C11A C40A 116.2(16) . . ?
C13A C12A N3A 126.0(17) . . ?
C13A C12A C17A 123.6(18) . . ?
N3A C12A C17A 110.4(15) . . ?
C12A C13A C14A 120.2(18) . . ?
C15A C14A C13A 115.3(18) . . ?
C14A C15A C16A 127(2) . . ?
C17A C16A C15A 113.9(17) . . ?
C16A C17A N4A 126.7(16) . . ?
C16A C17A C12A 119.0(17) . . ?
N4A C17A C12A 112.6(14) . . ?
N4A C18A C19A 129.7(17) . . ?
N4A C18A C1A 121.2(17) . . ?
C19A C18A C1A 109.0(15) . . ?
C20A C19A C18A 117.1(15) . . ?
C25A C20A C21A 113.6(18) . . ?
C25A C20A C19A 120.4(17) . . ?
C21A C20A C19A 125.8(17) . . ?
C22A C21A C20A 121(2) . . ?
C21A C22A C23A 121(2) . . ?
C24A C23A C22A 121.2(19) . . ?
C23A C24A C25A 117.1(18) . . ?
C20A C25A C24A 126(2) . . ?
C2A C26A C27A 120.7(15) . . ?
C32A C27A C28A 116.9(19) . . ?
C32A C27A C26A 121.7(17) . . ?
C28A C27A C26A 121.2(16) . . ?
C27A C28A C29A 122.1(19) . . ?
C30A C29A C28A 114(2) . . ?
C29A C30A C31A 123(2) . . ?
C32A C31A C30A 111.6(18) . . ?
C27A C32A C31A 131(2) . . ?
C34A C33A C9A 115.3(14) . . ?
C35A C34A C39A 115.0(16) . . ?
C35A C34A C33A 127.8(17) . . ?
C39A C34A C33A 116.0(16) . . ?
C34A C35A C36A 122.3(18) . . ?
C37A C36A C35A 117.7(18) . . ?
C36A C37A C38A 120.9(17) . . ?
C39A C38A C37A 115.0(17) . . ?
C38A C39A C34A 128.2(19) . . ?
C11A C40A C41A 118.9(15) . . ?
C42A C41A C46A 119(2) . . ?
C42A C41A C40A 122(2) . . ?
C46A C41A C40A 118.2(17) . . ?
C41A C42A C43A 126(2) . . ?
C44A C43A C42A 113.7(19) . . ?
C45A C44A C43A 123(2) . . ?
C44A C45A C46A 124(2) . . ?
C45A C46A C41A 113.5(19) . . ?
N3B Ni1B N2B 97.5(7) . . ?
N3B Ni1B N4B 83.1(7) . . ?
N2B Ni1B N4B 177.9(7) . . ?
N3B Ni1B N1B 177.0(7) . . ?
N2B Ni1B N1B 84.5(7) . . ?
N4B Ni1B N1B 94.8(7) . . ?
C2B N1B C3B 130.3(16) . . ?
C2B N1B Ni1B 119.9(12) . . ?
C3B N1B Ni1B 109.7(12) . . ?
C9B N2B C8B 129.6(15) . . ?
C9B N2B Ni1B 123.3(12) . . ?
C8B N2B Ni1B 107.2(12) . . ?
C11B N3B C12B 122.6(16) . . ?
C11B N3B Ni1B 124.5(13) . . ?
C12B N3B Ni1B 112.9(12) . . ?
C18B N4B C17B 127.9(15) . . ?
C18B N4B Ni1B 123.8(12) . . ?
C17B N4B Ni1B 108.3(11) . . ?
C18B C1B C2B 131.1(17) . . ?
C1B C2B N1B 123.5(16) . . ?
C1B C2B C26B 121.4(15) . . ?
N1B C2B C26B 114.9(14) . . ?
C8B C3B C4B 121.5(17) . . ?
C8B C3B N1B 112.0(17) . . ?
C4B C3B N1B 126.3(16) . . ?
C3B C4B C5B 121.9(16) . . ?
C6B C5B C4B 115.3(18) . . ?
C7B C6B C5B 125(2) . . ?
C6B C7B C8B 115.9(17) . . ?
C3B C8B N2B 119.6(16) . . ?
C3B C8B C7B 119.9(16) . . ?
N2B C8B C7B 120.1(15) . . ?
C10B C9B N2B 117.6(14) . . ?
C10B C9B C33B 120.1(15) . . ?
N2B C9B C33B 121.3(15) . . ?
C9B C10B C11B 131.0(17) . . ?
N3B C11B C10B 117.9(16) . . ?
N3B C11B C40B 126.0(16) . . ?
C10B C11B C40B 114.6(15) . . ?
C17B C12B N3B 114.5(16) . . ?
C17B C12B C13B 114.4(16) . . ?
N3B C12B C13B 130.1(16) . . ?
C14B C13B C12B 121.0(19) . . ?
C15B C14B C13B 125.6(19) . . ?
C16B C15B C14B 115.4(16) . . ?
C15B C16B C17B 121.2(17) . . ?
C12B C17B N4B 112.9(15) . . ?
C12B C17B C16B 122.3(17) . . ?
N4B C17B C16B 124.8(16) . . ?
C1B C18B N4B 120.3(16) . . ?
C1B C18B C19B 121.4(16) . . ?
N4B C18B C19B 118.1(15) . . ?
C18B C19B C20B 112.0(15) . . ?
C21B C20B C25B 121.4(17) . . ?
C21B C20B C19B 119.4(16) . . ?
C25B C20B C19B 119.1(16) . . ?
C20B C21B C22B 122.3(16) . . ?
C23B C22B C21B 116.9(17) . . ?
C24B C23B C22B 118.9(18) . . ?
C23B C24B C25B 125.3(19) . . ?
C24B C25B C20B 115.0(17) . . ?
C27B C26B C2B 112.9(15) . . ?
C28B C27B C26B 125.4(18) . . ?
C28B C27B C32B 118.9(17) . . ?
C26B C27B C32B 115.2(16) . . ?
C29B C28B C27B 117.9(18) . . ?
C28B C29B C30B 125.0(17) . . ?
C31B C30B C29B 116.6(19) . . ?
C30B C31B C32B 127(2) . . ?
C31B C32B C27B 114.2(17) . . ?
C9B C33B C34B 117.7(13) . . ?
C39B C34B C35B 120.3(16) . . ?
C39B C34B C33B 122.2(15) . . ?
C35B C34B C33B 116.7(15) . . ?
C36B C35B C34B 118(2) . . ?
C37B C36B C35B 123(2) . . ?
C38B C37B C36B 120(2) . . ?
C37B C38B C39B 123(2) . . ?
C34B C39B C38B 115.9(17) . . ?
C41B C40B C11B 111.2(14) . . ?
C46B C41B C40B 120.1(15) . . ?
C46B C41B C42B 117.0(15) . . ?
C40B C41B C42B 122.9(16) . . ?
C43B C42B C41B 117.1(17) . . ?
C42B C43B C44B 123.2(17) . . ?
C43B C44B C45B 119.2(18) . . ?
C46B C45B C44B 115.5(18) . . ?
C41B C46B C45B 127.9(17) . . ?
C160 C110 C120 120.0 . . ?
C160 C110 C170 120.0(4) . . ?
C120 C110 C170 120.0(4) . . ?
C130 C120 C110 120.0 . . ?
C140 C130 C120 120.0 . . ?
C130 C140 C150 120.0 . . ?
C140 C150 C160 120.0 . . ?
C110 C160 C150 120.0 . . ?
C220 C210 C260 120.0 . . ?
C220 C210 C270 120.4(4) . . ?
C260 C210 C270 119.7(4) . . ?
C210 C220 C230 120.0 . . ?
C240 C230 C220 120.0 . . ?
C250 C240 C230 120.0 . . ?
C240 C250 C260 120.0 . . ?
C250 C260 C210 120.0 . . ?
C320 C310 C360 120.0 . . ?
C320 C310 C370 120.1(4) . . ?
C360 C310 C370 119.9(4) . . ?
C310 C320 C330 120.0 . . ?
C340 C330 C320 120.0 . . ?
C350 C340 C330 120.0 . . ?
C340 C350 C360 120.0 . . ?
C350 C360 C310 120.0 . . ?
C420 C410 C460 116.4(11) . . ?
C420 C410 C470 124.9(12) . . ?
C460 C410 C470 118.7(10) . . ?
C410 C420 C430 125.8(18) . . ?
C440 C430 C420 118.2(18) . . ?
C430 C440 C450 120.9(17) . . ?
C460 C450 C440 117.4(15) . . ?
C450 C460 C410 121.3(12) . . ?
C520 C510 C560 120.0 . . ?
C520 C510 C570 120.2(4) . . ?
C560 C510 C570 119.8(4) . . ?
C530 C520 C510 120.0 . . ?
C520 C530 C540 120.0 . . ?
C550 C540 C530 120.0 . . ?
C560 C550 C540 120.0 . . ?
C550 C560 C510 120.0 . . ?

loop_
_geom_bond_atom_site_label_1
_geom_bond_atom_site_label_2
_geom_bond_distance
_geom_bond_site_symmetry_2
_geom_bond_publ_flag
C1 C9 1.388(15) . ?
C1 C2 1.392(15) . ?
C1 C5 1.482(15) . ?
C2 C12 1.335(16) . ?
C2 C3 1.523(15) . ?
C3 C15 1.347(16) . ?
C3 C4 1.398(16) . ?
C4 C5 1.411(15) . ?
C4 C18 1.420(14) . ?
C5 C6 1.374(15) . ?
C6 C7 1.442(16) . ?
C6 C20 1.506(15) . ?
C7 C8 1.351(16) . ?
C7 C22 1.460(15) . ?
C8 C25 1.431(16) . ?
C8 C9 1.444(16) . ?
C9 C10 1.445(15) . ?
C10 C11 1.375(15) . ?
C10 C26 1.468(15) . ?
C11 C12 1.433(16) . ?
C11 C29 1.475(15) . ?
C12 C13 1.482(16) . ?
C13 C14 1.354(15) . ?
C13 C30 1.430(16) . ?
C14 C33 1.442(16) . ?
C14 C15 1.487(16) . ?
C15 C16 1.448(16) . ?
C16 C17 1.394(16) . ?
C16 C34 1.434(16) . ?
C17 C37 1.447(15) . ?
C17 C18 1.464(16) . ?
C18 C19 1.430(15) . ?
C19 C20 1.401(15) . ?
C19 C38 1.496(15) . ?
C20 C21 1.428(16) . ?
C21 C40 1.426(14) . ?
C21 C22 1.454(15) . ?
C22 C23 1.432(16) . ?
C23 C24 1.428(16) . ?
C23 C42 1.454(16) . ?
C24 C25 1.394(15) . ?
C24 C44 1.424(16) . ?
C25 C26 1.465(16) . ?
C26 C27 1.368(15) . ?
C27 C45 1.432(15) . ?
C27 C28 1.442(16) . ?
C28 C29 1.375(15) . ?
C28 C47 1.479(15) . ?
C29 C30 1.456(15) . ?
C30 C31 1.425(15) . ?
C31 C48 1.442(16) . ?
C31 C32 1.449(15) . ?
C32 C33 1.389(16) . ?
C32 C50 1.456(15) . ?
C33 C34 1.467(17) . ?
C34 C35 1.380(15) . ?
C35 C36 1.447(16) . ?
C35 C51 1.450(16) . ?
C36 C37 1.373(15) . ?
C36 C53 1.439(15) . ?
C37 C38 1.449(15) . ?
C38 C39 1.368(15) . ?
C39 C40 1.449(15) . ?
C39 C54 1.453(15) . ?
C40 C41 1.434(15) . ?
C41 C42 1.360(15) . ?
C41 C55 1.459(16) . ?
C42 C43 1.468(16) . ?
C43 C57 1.350(16) . ?
C43 C44 1.461(15) . ?
C44 C45 1.381(16) . ?
C45 C46 1.481(15) . ?
C46 C58 1.403(14) . ?
C46 C47 1.415(15) . ?
C47 C48 1.396(16) . ?
C48 C49 1.478(15) . ?
C49 C59 1.367(16) . ?
C49 C50 1.459(16) . ?
C50 C51 1.361(15) . ?
C51 C52 1.444(15) . ?
C52 C60 1.370(15) . ?
C52 C53 1.435(15) . ?
C53 C54 1.393(15) . ?
C54 C55 1.453(16) . ?
C55 C56 1.336(15) . ?
C56 C60 1.413(16) . ?
C56 C57 1.499(16) . ?
C57 C58 1.405(16) . ?
C58 C59 1.415(16) . ?
C59 C60 1.484(15) . ?
Ni1A N1A 1.854(15) . ?
Ni1A N4A 1.863(14) . ?
Ni1A N3A 1.879(14) . ?
Ni1A N2A 1.894(14) . ?
N1A C2A 1.28(2) . ?
N1A C3A 1.42(2) . ?
N2A C9A 1.24(2) . ?
N2A C8A 1.42(2) . ?
N3A C11A 1.33(2) . ?
N3A C12A 1.49(2) . ?
N4A C18A 1.24(2) . ?
N4A C17A 1.38(2) . ?
C1A C2A 1.44(2) . ?
C1A C18A 1.54(3) . ?
C2A C26A 1.47(3) . ?
C3A C4A 1.41(3) . ?
C3A C8A 1.55(2) . ?
C4A C5A 1.41(2) . ?
C5A C6A 1.40(2) . ?
C6A C7A 1.44(3) . ?
C7A C8A 1.35(3) . ?
C9A C10A 1.44(3) . ?
C9A C33A 1.63(2) . ?
C10A C11A 1.41(2) . ?
C11A C40A 1.48(2) . ?
C12A C13A 1.33(3) . ?
C12A C17A 1.50(3) . ?
C13A C14A 1.40(2) . ?
C14A C15A 1.38(3) . ?
C15A C16A 1.50(3) . ?
C16A C17A 1.32(2) . ?
C18A C19A 1.53(2) . ?
C19A C20A 1.45(2) . ?
C20A C25A 1.34(3) . ?
C20A C21A 1.44(3) . ?
C21A C22A 1.33(3) . ?
C22A C23A 1.39(2) . ?
C23A C24A 1.31(2) . ?
C24A C25A 1.39(3) . ?
C26A C27A 1.52(2) . ?
C27A C32A 1.25(2) . ?
C27A C28A 1.35(2) . ?
C28A C29A 1.45(3) . ?
C29A C30A 1.32(3) . ?
C30A C31A 1.48(3) . ?
C31A C32A 1.31(2) . ?
C33A C34A 1.50(2) . ?
C34A C35A 1.29(2) . ?
C34A C39A 1.47(2) . ?
C35A C36A 1.41(2) . ?
C36A C37A 1.41(3) . ?
C37A C38A 1.43(2) . ?
C38A C39A 1.25(2) . ?
C40A C41A 1.53(3) . ?
C41A C42A 1.26(2) . ?
C41A C46A 1.47(3) . ?
C42A C43A 1.45(3) . ?
C43A C44A 1.39(3) . ?
C44A C45A 1.27(3) . ?
C45A C46A 1.45(3) . ?
Ni1B N3B 1.851(17) . ?
Ni1B N2B 1.859(15) . ?
Ni1B N4B 1.864(15) . ?
Ni1B N1B 1.876(16) . ?
N1B C2B 1.41(2) . ?
N1B C3B 1.43(2) . ?
N2B C9B 1.40(2) . ?
N2B C8B 1.42(2) . ?
N3B C11B 1.35(2) . ?
N3B C12B 1.38(2) . ?
N4B C18B 1.42(2) . ?
N4B C17B 1.47(2) . ?
C1B C18B 1.27(2) . ?
C1B C2B 1.32(2) . ?
C2B C26B 1.57(3) . ?
C3B C8B 1.27(2) . ?
C3B C4B 1.38(2) . ?
C4B C5B 1.38(2) . ?
C5B C6B 1.38(3) . ?
C6B C7B 1.32(2) . ?
C7B C8B 1.49(2) . ?
C9B C10B 1.38(2) . ?
C9B C33B 1.44(2) . ?
C10B C11B 1.40(2) . ?
C11B C40B 1.57(2) . ?
C12B C17B 1.31(2) . ?
C12B C13B 1.44(2) . ?
C13B C14B 1.35(3) . ?
C14B C15B 1.34(2) . ?
C15B C16B 1.34(2) . ?
C16B C17B 1.48(2) . ?
C18B C19B 1.51(2) . ?
C19B C20B 1.58(3) . ?
C20B C21B 1.37(2) . ?
C20B C25B 1.42(2) . ?
C21B C22B 1.45(2) . ?
C22B C23B 1.40(2) . ?
C23B C24B 1.39(3) . ?
C24B C25B 1.41(3) . ?
C26B C27B 1.47(3) . ?
C27B C28B 1.41(3) . ?
C27B C32B 1.52(2) . ?
C28B C29B 1.40(2) . ?
C29B C30B 1.42(2) . ?
C30B C31B 1.29(3) . ?
C31B C32B 1.45(3) . ?
C33B C34B 1.54(2) . ?
C34B C39B 1.31(2) . ?
C34B C35B 1.49(3) . ?
C35B C36B 1.38(3) . ?
C36B C37B 1.34(3) . ?
C37B C38B 1.32(3) . ?
C38B C39B 1.53(3) . ?
C40B C41B 1.50(2) . ?
C41B C46B 1.31(2) . ?
C41B C42B 1.50(2) . ?
C42B C43B 1.37(2) . ?
C43B C44B 1.41(3) . ?
C44B C45B 1.43(3) . ?
C45B C46B 1.39(2) . ?
C110 C160 1.385(7) . ?
C110 C120 1.386(7) . ?
C110 C170 1.518(8) . ?
C120 C130 1.385(7) . ?
C130 C140 1.385(7) . ?
C140 C150 1.386(7) . ?
C150 C160 1.386(7) . ?
C210 C220 1.381(7) . ?
C210 C260 1.382(7) . ?
C210 C270 1.513(8) . ?
C220 C230 1.382(7) . ?
C230 C240 1.382(7) . ?
C240 C250 1.381(7) . ?
C250 C260 1.382(7) . ?
C310 C320 1.382(7) . ?
C310 C360 1.382(6) . ?
C310 C370 1.517(8) . ?
C320 C330 1.382(6) . ?
C330 C340 1.382(6) . ?
C340 C350 1.382(6) . ?
C350 C360 1.382(6) . ?
C410 C420 1.315(17) . ?
C410 C460 1.401(15) . ?
C410 C470 1.517(9) . ?
C420 C430 1.39(2) . ?
C430 C440 1.32(2) . ?
C440 C450 1.43(2) . ?
C450 C460 1.401(18) . ?
C510 C520 1.368(6) . ?
C510 C560 1.368(6) . ?
C510 C570 1.521(8) . ?
C520 C530 1.368(6) . ?
C530 C540 1.368(6) . ?
C540 C550 1.368(6) . ?
C550 C560 1.368(6) . ?

loop_
_geom_torsion_atom_site_label_1
_geom_torsion_atom_site_label_2
_geom_torsion_atom_site_label_3
_geom_torsion_atom_site_label_4
_geom_torsion
_geom_torsion_site_symmetry_1
_geom_torsion_site_symmetry_2
_geom_torsion_site_symmetry_3
_geom_torsion_site_symmetry_4
_geom_torsion_publ_flag
C9 C1 C2 C12 -1(3) . . . . ?
C5 C1 C2 C12 142.2(17) . . . . ?
C9 C1 C2 C3 -144.6(15) . . . . ?
C5 C1 C2 C3 -1.4(17) . . . . ?
C12 C2 C3 C15 3(3) . . . . ?
C1 C2 C3 C15 145.5(15) . . . . ?
C12 C2 C3 C4 -140.5(18) . . . . ?
C1 C2 C3 C4 1.7(18) . . . . ?
C15 C3 C4 C5 -141.8(17) . . . . ?
C2 C3 C4 C5 -1.3(18) . . . . ?
C15 C3 C4 C18 -1(3) . . . . ?
C2 C3 C4 C18 139.2(15) . . . . ?
C3 C4 C5 C6 144.0(14) . . . . ?
C18 C4 C5 C6 3(2) . . . . ?
C3 C4 C5 C1 0.4(17) . . . . ?
C18 C4 C5 C1 -141.0(14) . . . . ?
C9 C1 C5 C6 3(2) . . . . ?
C2 C1 C5 C6 -143.2(14) . . . . ?
C9 C1 C5 C4 147.2(14) . . . . ?
C2 C1 C5 C4 0.7(17) . . . . ?
C4 C5 C6 C7 -139.1(16) . . . . ?
C1 C5 C6 C7 0(2) . . . . ?
C4 C5 C6 C20 -2(2) . . . . ?
C1 C5 C6 C20 137.1(15) . . . . ?
C5 C6 C7 C8 -2(2) . . . . ?
C20 C6 C7 C8 -146.2(17) . . . . ?
C5 C6 C7 C22 140.5(15) . . . . ?
C20 C6 C7 C22 -3.4(18) . . . . ?
C6 C7 C8 C25 139.0(17) . . . . ?
C22 C7 C8 C25 -1(3) . . . . ?
C6 C7 C8 C9 0(3) . . . . ?
C22 C7 C8 C9 -139.8(17) . . . . ?
C2 C1 C9 C8 135.8(17) . . . . ?
C5 C1 C9 C8 -5(2) . . . . ?
C2 C1 C9 C10 0(2) . . . . ?
C5 C1 C9 C10 -141.1(14) . . . . ?
C7 C8 C9 C1 4(3) . . . . ?
C25 C8 C9 C1 -138.1(16) . . . . ?
C7 C8 C9 C10 142.4(18) . . . . ?
C25 C8 C9 C10 1(2) . . . . ?
C1 C9 C10 C11 0(2) . . . . ?
C8 C9 C10 C11 -141.4(15) . . . . ?
C1 C9 C10 C26 140.9(15) . . . . ?
C8 C9 C10 C26 -0.6(19) . . . . ?
C9 C10 C11 C12 1(2) . . . . ?
C26 C10 C11 C12 -135.2(18) . . . . ?
C9 C10 C11 C29 138.5(16) . . . . ?
C26 C10 C11 C29 3(2) . . . . ?
C1 C2 C12 C11 2(3) . . . . ?
C3 C2 C12 C11 138.3(17) . . . . ?
C1 C2 C12 C13 -137.6(17) . . . . ?
C3 C2 C12 C13 -1(3) . . . . ?
C10 C11 C12 C2 -2(3) . . . . ?
C29 C11 C12 C2 -144.2(17) . . . . ?
C10 C11 C12 C13 141.2(16) . . . . ?
C29 C11 C12 C13 -1(2) . . . . ?
C2 C12 C13 C14 -1(3) . . . . ?
C11 C12 C13 C14 -142.8(17) . . . . ?
C2 C12 C13 C30 144.6(18) . . . . ?
C11 C12 C13 C30 2(2) . . . . ?
C30 C13 C14 C33 1(3) . . . . ?
C12 C13 C14 C33 139.8(17) . . . . ?
C30 C13 C14 C15 -138.6(18) . . . . ?
C12 C13 C14 C15 0(3) . . . . ?
C4 C3 C15 C16 -1(3) . . . . ?
C2 C3 C15 C16 -139.1(16) . . . . ?
C4 C3 C15 C14 134.7(17) . . . . ?
C2 C3 C15 C14 -4(2) . . . . ?
C13 C14 C15 C3 3(3) . . . . ?
C33 C14 C15 C3 -140.6(17) . . . . ?
C13 C14 C15 C16 142.7(18) . . . . ?
C33 C14 C15 C16 0(2) . . . . ?
C3 C15 C16 C17 1(3) . . . . ?
C14 C15 C16 C17 -141.0(17) . . . . ?
C3 C15 C16 C34 141.1(18) . . . . ?
C14 C15 C16 C34 -1(2) . . . . ?
C34 C16 C17 C37 0(2) . . . . ?
C15 C16 C17 C37 137.5(17) . . . . ?
C34 C16 C17 C18 -137.3(17) . . . . ?
C15 C16 C17 C18 1(2) . . . . ?
C3 C4 C18 C19 -137.3(16) . . . . ?
C5 C4 C18 C19 -1(2) . . . . ?
C3 C4 C18 C17 3(2) . . . . ?
C5 C4 C18 C17 139.0(15) . . . . ?
C16 C17 C18 C4 -2(2) . . . . ?
C37 C17 C18 C4 -144.4(14) . . . . ?
C16 C17 C18 C19 141.8(15) . . . . ?
C37 C17 C18 C19 -0.3(17) . . . . ?
C4 C18 C19 C20 -1(2) . . . . ?
C17 C18 C19 C20 -143.8(15) . . . . ?
C4 C18 C19 C38 143.1(15) . . . . ?
C17 C18 C19 C38 0.3(17) . . . . ?
C18 C19 C20 C21 137.5(16) . . . . ?
C38 C19 C20 C21 -2(2) . . . . ?
C18 C19 C20 C6 1(2) . . . . ?
C38 C19 C20 C6 -138.1(14) . . . . ?
C5 C6 C20 C19 0(2) . . . . ?
C7 C6 C20 C19 144.3(15) . . . . ?
C5 C6 C20 C21 -139.5(15) . . . . ?
C7 C6 C20 C21 4.4(18) . . . . ?
C19 C20 C21 C40 2(2) . . . . ?
C6 C20 C21 C40 139.7(14) . . . . ?
C19 C20 C21 C22 -141.0(15) . . . . ?
C6 C20 C21 C22 -3.8(18) . . . . ?
C40 C21 C22 C23 -1(2) . . . . ?
C20 C21 C22 C23 143.0(16) . . . . ?
C40 C21 C22 C7 -142.2(16) . . . . ?
C20 C21 C22 C7 1.5(18) . . . . ?
C8 C7 C22 C23 5(3) . . . . ?
C6 C7 C22 C23 -137.5(17) . . . . ?
C8 C7 C22 C21 143.5(18) . . . . ?
C6 C7 C22 C21 1.4(19) . . . . ?
C21 C22 C23 C24 -139.7(14) . . . . ?
C7 C22 C23 C24 -4(3) . . . . ?
C21 C22 C23 C42 3(3) . . . . ?
C7 C22 C23 C42 138.1(15) . . . . ?
C22 C23 C24 C25 1(3) . . . . ?
C42 C23 C24 C25 -145.7(16) . . . . ?
C22 C23 C24 C44 145.6(17) . . . . ?
C42 C23 C24 C44 -1(2) . . . . ?
C44 C24 C25 C8 -134(2) . . . . ?
C23 C24 C25 C8 3(3) . . . . ?
C44 C24 C25 C26 5(3) . . . . ?
C23 C24 C25 C26 142.1(16) . . . . ?
C7 C8 C25 C24 -3(3) . . . . ?
C9 C8 C25 C24 141.0(19) . . . . ?
C7 C8 C25 C26 -144.0(18) . . . . ?
C9 C8 C25 C26 0(2) . . . . ?
C24 C25 C26 C27 -4(2) . . . . ?
C8 C25 C26 C27 142.5(17) . . . . ?
C24 C25 C26 C10 -146.5(16) . . . . ?
C8 C25 C26 C10 0.0(19) . . . . ?
C11 C10 C26 C27 -2(2) . . . . ?
C9 C10 C26 C27 -142.4(16) . . . . ?
C11 C10 C26 C25 140.4(15) . . . . ?
C9 C10 C26 C25 0.4(19) . . . . ?
C25 C26 C27 C45 2(3) . . . . ?
C10 C26 C27 C45 140.2(16) . . . . ?
C25 C26 C27 C28 -137.2(16) . . . . ?
C10 C26 C27 C28 0(2) . . . . ?
C26 C27 C28 C29 1(2) . . . . ?
C45 C27 C28 C29 -143.8(15) . . . . ?
C26 C27 C28 C47 143.0(15) . . . . ?
C45 C27 C28 C47 -2.0(17) . . . . ?
C27 C28 C29 C30 137.7(16) . . . . ?
C47 C28 C29 C30 -1(2) . . . . ?
C27 C28 C29 C11 -1(2) . . . . ?
C47 C28 C29 C11 -139.3(15) . . . . ?
C10 C11 C29 C28 -1(2) . . . . ?
C12 C11 C29 C28 143.2(15) . . . . ?
C10 C11 C29 C30 -144.3(15) . . . . ?
C12 C11 C29 C30 -0.2(19) . . . . ?
C14 C13 C30 C31 -2(3) . . . . ?
C12 C13 C30 C31 -144.5(16) . . . . ?
C14 C13 C30 C29 140.4(18) . . . . ?
C12 C13 C30 C29 -2.5(19) . . . . ?
C28 C29 C30 C31 -1(2) . . . . ?
C11 C29 C30 C31 141.8(15) . . . . ?
C28 C29 C30 C13 -140.8(15) . . . . ?
C11 C29 C30 C13 1.7(19) . . . . ?
C13 C30 C31 C48 139.3(16) . . . . ?
C29 C30 C31 C48 2(2) . . . . ?
C13 C30 C31 C32 3(2) . . . . ?
C29 C30 C31 C32 -133.8(16) . . . . ?
C30 C31 C32 C33 -5(2) . . . . ?
C48 C31 C32 C33 -144.9(17) . . . . ?
C30 C31 C32 C50 142.5(16) . . . . ?
C48 C31 C32 C50 2.8(18) . . . . ?
C31 C32 C33 C14 5(3) . . . . ?
C50 C32 C33 C14 -138.3(16) . . . . ?
C31 C32 C33 C34 140.1(15) . . . . ?
C50 C32 C33 C34 -3(3) . . . . ?
C13 C14 C33 C32 -3(3) . . . . ?
C15 C14 C33 C32 141.3(17) . . . . ?
C13 C14 C33 C34 -142.6(18) . . . . ?
C15 C14 C33 C34 1(2) . . . . ?
C17 C16 C34 C35 0(3) . . . . ?
C15 C16 C34 C35 -142(2) . . . . ?
C17 C16 C34 C33 143.9(17) . . . . ?
C15 C16 C34 C33 2(2) . . . . ?
C32 C33 C34 C35 5(3) . . . . ?
C14 C33 C34 C35 145.7(18) . . . . ?
C32 C33 C34 C16 -142.8(18) . . . . ?
C14 C33 C34 C16 -2(2) . . . . ?
C16 C34 C35 C36 -1(3) . . . . ?
C33 C34 C35 C36 -142.0(17) . . . . ?
C16 C34 C35 C51 137(2) . . . . ?
C33 C34 C35 C51 -5(3) . . . . ?
C34 C35 C36 C37 2(2) . . . . ?
C51 C35 C36 C37 -142.4(15) . . . . ?
C34 C35 C36 C53 143.4(17) . . . . ?
C51 C35 C36 C53 -0.9(19) . . . . ?
C53 C36 C37 C17 -139.6(16) . . . . ?
C35 C36 C37 C17 -2(2) . . . . ?
C53 C36 C37 C38 -1(2) . . . . ?
C35 C36 C37 C38 136.0(16) . . . . ?
C16 C17 C37 C36 2(2) . . . . ?
C18 C17 C37 C36 142.9(14) . . . . ?
C16 C17 C37 C38 -141.0(15) . . . . ?
C18 C17 C37 C38 0.2(16) . . . . ?
C36 C37 C38 C39 0(2) . . . . ?
C17 C37 C38 C39 142.7(14) . . . . ?
C36 C37 C38 C19 -142.5(14) . . . . ?
C17 C37 C38 C19 0.0(16) . . . . ?
C20 C19 C38 C39 0(2) . . . . ?
C18 C19 C38 C39 -145.6(14) . . . . ?
C20 C19 C38 C37 144.9(15) . . . . ?
C18 C19 C38 C37 -0.2(16) . . . . ?
C37 C38 C39 C40 -137.1(15) . . . . ?
C19 C38 C39 C40 2(2) . . . . ?
C37 C38 C39 C54 1(2) . . . . ?
C19 C38 C39 C54 140.3(15) . . . . ?
C20 C21 C40 C41 -137.5(16) . . . . ?
C22 C21 C40 C41 1(2) . . . . ?
C20 C21 C40 C39 -1(2) . . . . ?
C22 C21 C40 C39 138.0(15) . . . . ?
C38 C39 C40 C21 -2(2) . . . . ?
C54 C39 C40 C21 -142.1(15) . . . . ?
C38 C39 C40 C41 139.1(15) . . . . ?
C54 C39 C40 C41 -1.0(18) . . . . ?
C21 C40 C41 C42 -4(2) . . . . ?
C39 C40 C41 C42 -143.5(16) . . . . ?
C21 C40 C41 C55 141.8(15) . . . . ?
C39 C40 C41 C55 1.9(17) . . . . ?
C40 C41 C42 C23 6(2) . . . . ?
C55 C41 C42 C23 -134.0(17) . . . . ?
C40 C41 C42 C43 138.0(15) . . . . ?
C55 C41 C42 C43 -2(2) . . . . ?
C24 C23 C42 C41 139.7(17) . . . . ?
C22 C23 C42 C41 -5(3) . . . . ?
C24 C23 C42 C43 2.9(19) . . . . ?
C22 C23 C42 C43 -142.2(17) . . . . ?
C41 C42 C43 C57 5(2) . . . . ?
C23 C42 C43 C57 142.9(17) . . . . ?
C41 C42 C43 C44 -141.4(16) . . . . ?
C23 C42 C43 C44 -3.6(17) . . . . ?
C25 C24 C44 C45 -4(3) . . . . ?
C23 C24 C44 C45 -144.7(16) . . . . ?
C25 C24 C44 C43 139.1(19) . . . . ?
C23 C24 C44 C43 -1(2) . . . . ?
C57 C43 C44 C45 0(3) . . . . ?
C42 C43 C44 C45 145.8(16) . . . . ?
C57 C43 C44 C24 -142.9(18) . . . . ?
C42 C43 C44 C24 3(2) . . . . ?
C24 C44 C45 C27 2(2) . . . . ?
C43 C44 C45 C27 -138.2(16) . . . . ?
C24 C44 C45 C46 138.7(16) . . . . ?
C43 C44 C45 C46 -1(2) . . . . ?
C26 C27 C45 C44 -1(3) . . . . ?
C28 C27 C45 C44 142.6(15) . . . . ?
C26 C27 C45 C46 -141.9(16) . . . . ?
C28 C27 C45 C46 2.0(17) . . . . ?
C44 C45 C46 C58 0(2) . . . . ?
C27 C45 C46 C58 141.3(14) . . . . ?
C44 C45 C46 C47 -142.0(15) . . . . ?
C27 C45 C46 C47 -1.2(17) . . . . ?
C58 C46 C47 C48 4(2) . . . . ?
C45 C46 C47 C48 144.8(15) . . . . ?
C58 C46 C47 C28 -140.5(14) . . . . ?
C45 C46 C47 C28 0.0(16) . . . . ?
C29 C28 C47 C48 0(2) . . . . ?
C27 C28 C47 C48 -142.9(16) . . . . ?
C29 C28 C47 C46 144.5(14) . . . . ?
C27 C28 C47 C46 1.3(17) . . . . ?
C46 C47 C48 C31 -139.1(16) . . . . ?
C28 C47 C48 C31 1(2) . . . . ?
C46 C47 C48 C49 -3(2) . . . . ?
C28 C47 C48 C49 136.8(15) . . . . ?
C30 C31 C48 C47 -2(2) . . . . ?
C32 C31 C48 C47 138.6(16) . . . . ?
C30 C31 C48 C49 -141.6(15) . . . . ?
C32 C31 C48 C49 -0.9(18) . . . . ?
C47 C48 C49 C59 2(2) . . . . ?
C31 C48 C49 C59 142.4(16) . . . . ?
C47 C48 C49 C50 -142.1(16) . . . . ?
C31 C48 C49 C50 -1.3(19) . . . . ?
C33 C32 C50 C51 1(3) . . . . ?
C31 C32 C50 C51 -145.6(17) . . . . ?
C33 C32 C50 C49 142.7(17) . . . . ?
C31 C32 C50 C49 -3.6(19) . . . . ?
C59 C49 C50 C51 0(3) . . . . ?
C48 C49 C50 C51 144.2(17) . . . . ?
C59 C49 C50 C32 -140.9(16) . . . . ?
C48 C49 C50 C32 3.0(19) . . . . ?
C32 C50 C51 C52 137.1(16) . . . . ?
C49 C50 C51 C52 0(3) . . . . ?
C32 C50 C51 C35 0(3) . . . . ?
C49 C50 C51 C35 -137.3(17) . . . . ?
C34 C35 C51 C50 3(3) . . . . ?
C36 C35 C51 C50 143.1(17) . . . . ?
C34 C35 C51 C52 -138.4(19) . . . . ?
C36 C35 C51 C52 2.0(19) . . . . ?
C50 C51 C52 C60 0(2) . . . . ?
C35 C51 C52 C60 140.5(16) . . . . ?
C50 C51 C52 C53 -143.0(17) . . . . ?
C35 C51 C52 C53 -2.3(18) . . . . ?
C60 C52 C53 C54 0(2) . . . . ?
C51 C52 C53 C54 143.8(16) . . . . ?
C60 C52 C53 C36 -141.7(15) . . . . ?
C51 C52 C53 C36 1.7(19) . . . . ?
C37 C36 C53 C54 1(2) . . . . ?
C35 C36 C53 C54 -141.6(16) . . . . ?
C37 C36 C53 C52 142.3(15) . . . . ?
C35 C36 C53 C52 0(2) . . . . ?
C52 C53 C54 C39 -138.9(17) . . . . ?
C36 C53 C54 C39 0(3) . . . . ?
C52 C53 C54 C55 0(3) . . . . ?
C36 C53 C54 C55 138.2(18) . . . . ?
C38 C39 C54 C53 -1(2) . . . . ?
C40 C39 C54 C53 143.3(16) . . . . ?
C38 C39 C54 C55 -144.2(15) . . . . ?
C40 C39 C54 C55 0(2) . . . . ?
C53 C54 C55 C56 1(3) . . . . ?
C39 C54 C55 C56 146.1(17) . . . . ?
C53 C54 C55 C41 -143.1(17) . . . . ?
C39 C54 C55 C41 1(2) . . . . ?
C42 C41 C55 C56 -3(3) . . . . ?
C40 C41 C55 C56 -147.5(16) . . . . ?
C42 C41 C55 C54 142.8(17) . . . . ?
C40 C41 C55 C54 -2(2) . . . . ?
C54 C55 C56 C60 -2(3) . . . . ?
C41 C55 C56 C60 139.4(17) . . . . ?
C54 C55 C56 C57 -138.2(18) . . . . ?
C41 C55 C56 C57 4(3) . . . . ?
C44 C43 C57 C58 3(3) . . . . ?
C42 C43 C57 C58 -137.7(17) . . . . ?
C44 C43 C57 C56 136.6(17) . . . . ?
C42 C43 C57 C56 -4(3) . . . . ?
C55 C56 C57 C43 0(3) . . . . ?
C60 C56 C57 C43 -141.1(17) . . . . ?
C55 C56 C57 C58 137.0(18) . . . . ?
C60 C56 C57 C58 -4(2) . . . . ?
C47 C46 C58 C57 138.9(17) . . . . ?
C45 C46 C58 C57 2(2) . . . . ?
C47 C46 C58 C59 -4(2) . . . . ?
C45 C46 C58 C59 -140.2(16) . . . . ?
C43 C57 C58 C46 -4(3) . . . . ?
C56 C57 C58 C46 -141.3(16) . . . . ?
C43 C57 C58 C59 141.6(17) . . . . ?
C56 C57 C58 C59 4(2) . . . . ?
C50 C49 C59 C58 138.2(17) . . . . ?
C48 C49 C59 C58 -1(3) . . . . ?
C50 C49 C59 C60 -1(3) . . . . ?
C48 C49 C59 C60 -139.7(16) . . . . ?
C46 C58 C59 C49 2(3) . . . . ?
C57 C58 C59 C49 -145.9(18) . . . . ?
C46 C58 C59 C60 144.5(15) . . . . ?
C57 C58 C59 C60 -3(2) . . . . ?
C53 C52 C60 C56 -1(2) . . . . ?
C51 C52 C60 C56 -138.7(16) . . . . ?
C53 C52 C60 C59 137.2(16) . . . . ?
C51 C52 C60 C59 0(2) . . . . ?
C55 C56 C60 C52 2(2) . . . . ?
C57 C56 C60 C52 144.1(16) . . . . ?
C55 C56 C60 C59 -139.9(17) . . . . ?
C57 C56 C60 C59 1.8(19) . . . . ?
C49 C59 C60 C52 1(2) . . . . ?
C58 C59 C60 C52 -143.0(15) . . . . ?
C49 C59 C60 C56 144.3(16) . . . . ?
C58 C59 C60 C56 0.7(19) . . . . ?
N4A Ni1A N1A C2A -33.7(15) . . . . ?
N3A Ni1A N1A C2A 127(24) . . . . ?
N2A Ni1A N1A C2A 149.6(15) . . . . ?
N4A Ni1A N1A C3A 154.6(12) . . . . ?
N3A Ni1A N1A C3A -45(25) . . . . ?
N2A Ni1A N1A C3A -22.1(12) . . . . ?
N1A Ni1A N2A C9A -150.1(15) . . . . ?
N4A Ni1A N2A C9A 117(10) . . . . ?
N3A Ni1A N2A C9A 29.4(15) . . . . ?
N1A Ni1A N2A C8A 23.7(11) . . . . ?
N4A Ni1A N2A C8A -69(11) . . . . ?
N3A Ni1A N2A C8A -156.8(11) . . . . ?
N1A Ni1A N3A C11A -8(25) . . . . ?
N4A Ni1A N3A C11A 152.5(14) . . . . ?
N2A Ni1A N3A C11A -30.8(14) . . . . ?
N1A Ni1A N3A C12A 179(100) . . . . ?
N4A Ni1A N3A C12A -20.2(10) . . . . ?
N2A Ni1A N3A C12A 156.5(10) . . . . ?
N1A Ni1A N4A C18A 31.1(15) . . . . ?
N3A Ni1A N4A C18A -148.5(15) . . . . ?
N2A Ni1A N4A C18A 123(10) . . . . ?
N1A Ni1A N4A C17A -160.9(11) . . . . ?
N3A Ni1A N4A C17A 19.5(11) . . . . ?
N2A Ni1A N4A C17A -69(11) . . . . ?
C3A N1A C2A C1A -168.5(15) . . . . ?
Ni1A N1A C2A C1A 20(2) . . . . ?
C3A N1A C2A C26A 7(3) . . . . ?
Ni1A N1A C2A C26A -164.9(15) . . . . ?
C18A C1A C2A N1A 5(3) . . . . ?
C18A C1A C2A C26A -171.2(16) . . . . ?
C2A N1A C3A C4A 35(2) . . . . ?
Ni1A N1A C3A C4A -152.6(15) . . . . ?
C2A N1A C3A C8A -156.7(14) . . . . ?
Ni1A N1A C3A C8A 15.8(17) . . . . ?
N1A C3A C4A C5A 171.0(16) . . . . ?
C8A C3A C4A C5A 4(2) . . . . ?
C3A C4A C5A C6A -4(3) . . . . ?
C4A C5A C6A C7A 1(3) . . . . ?
C5A C6A C7A C8A 1(3) . . . . ?
C6A C7A C8A N2A -172.6(17) . . . . ?
C6A C7A C8A C3A -1(3) . . . . ?
C9A N2A C8A C7A -34(3) . . . . ?
Ni1A N2A C8A C7A 152.6(18) . . . . ?
C9A N2A C8A C3A 154.2(16) . . . . ?
Ni1A N2A C8A C3A -19.7(16) . . . . ?
C4A C3A C8A C7A -2(3) . . . . ?
N1A C3A C8A C7A -170.9(15) . . . . ?
C4A C3A C8A N2A 172.0(15) . . . . ?
N1A C3A C8A N2A 2.8(19) . . . . ?
C8A N2A C9A C10A 165.3(15) . . . . ?
Ni1A N2A C9A C10A -21(3) . . . . ?
C8A N2A C9A C33A -3(3) . . . . ?
Ni1A N2A C9A C33A 170.1(12) . . . . ?
N2A C9A C10A C11A 6(3) . . . . ?
C33A C9A C10A C11A 175.9(15) . . . . ?
C12A N3A C11A C10A -163.1(15) . . . . ?
Ni1A N3A C11A C10A 25(2) . . . . ?
C12A N3A C11A C40A 5(2) . . . . ?
Ni1A N3A C11A C40A -166.6(12) . . . . ?
C9A C10A C11A N3A -8(3) . . . . ?
C9A C10A C11A C40A -176.5(16) . . . . ?
C11A N3A C12A C13A 26(3) . . . . ?
Ni1A N3A C12A C13A -161.5(16) . . . . ?
C11A N3A C12A C17A -154.8(16) . . . . ?
Ni1A N3A C12A C17A 17.6(16) . . . . ?
N3A C12A C13A C14A 174.1(16) . . . . ?
C17A C12A C13A C14A -5(3) . . . . ?
C12A C13A C14A C15A 1(3) . . . . ?
C13A C14A C15A C16A -2(3) . . . . ?
C14A C15A C16A C17A 6(3) . . . . ?
C15A C16A C17A N4A -173.5(16) . . . . ?
C15A C16A C17A C12A -10(2) . . . . ?
C18A N4A C17A C16A -40(2) . . . . ?
Ni1A N4A C17A C16A 151.5(14) . . . . ?
C18A N4A C17A C12A 155.1(16) . . . . ?
Ni1A N4A C17A C12A -13.3(17) . . . . ?
C13A C12A C17A C16A 10(3) . . . . ?
N3A C12A C17A C16A -169.2(14) . . . . ?
C13A C12A C17A N4A 176.0(16) . . . . ?
N3A C12A C17A N4A -3(2) . . . . ?
C17A N4A C18A C19A 0(3) . . . . ?
Ni1A N4A C18A C19A 167.2(14) . . . . ?
C17A N4A C18A C1A 175.1(15) . . . . ?
Ni1A N4A C18A C1A -18(2) . . . . ?
C2A C1A C18A N4A -6(3) . . . . ?
C2A C1A C18A C19A 170.4(15) . . . . ?
N4A C18A C19A C20A 93(2) . . . . ?
C1A C18A C19A C20A -82.2(19) . . . . ?
C18A C19A C20A C25A -178.3(17) . . . . ?
C18A C19A C20A C21A -3(3) . . . . ?
C25A C20A C21A C22A -9(3) . . . . ?
C19A C20A C21A C22A 175.6(19) . . . . ?
C20A C21A C22A C23A 7(3) . . . . ?
C21A C22A C23A C24A 0(3) . . . . ?
C22A C23A C24A C25A -4(3) . . . . ?
C21A C20A C25A C24A 5(3) . . . . ?
C19A C20A C25A C24A -179.3(18) . . . . ?
C23A C24A C25A C20A 1(3) . . . . ?
N1A C2A C26A C27A -102(2) . . . . ?
C1A C2A C26A C27A 73(2) . . . . ?
C2A C26A C27A C32A -178.6(17) . . . . ?
C2A C26A C27A C28A 7(3) . . . . ?
C32A C27A C28A C29A -1(3) . . . . ?
C26A C27A C28A C29A 173.8(17) . . . . ?
C27A C28A C29A C30A 5(3) . . . . ?
C28A C29A C30A C31A -8(3) . . . . ?
C29A C30A C31A C32A 7(3) . . . . ?
C28A C27A C32A C31A 0(3) . . . . ?
C26A C27A C32A C31A -174.3(19) . . . . ?
C30A C31A C32A C27A -3(3) . . . . ?
N2A C9A C33A C34A 92(2) . . . . ?
C10A C9A C33A C34A -77.9(19) . . . . ?
C9A C33A C34A C35A 8(3) . . . . ?
C9A C33A C34A C39A -158.6(16) . . . . ?
C39A C34A C35A C36A -11(3) . . . . ?
C33A C34A C35A C36A -177.2(18) . . . . ?
C34A C35A C36A C37A 9(3) . . . . ?
C35A C36A C37A C38A -5(3) . . . . ?
C36A C37A C38A C39A 3(3) . . . . ?
C37A C38A C39A C34A -6(3) . . . . ?
C35A C34A C39A C38A 10(3) . . . . ?
C33A C34A C39A C38A 177.8(19) . . . . ?
N3A C11A C40A C41A -98(2) . . . . ?
C10A C11A C40A C41A 71(2) . . . . ?
C11A C40A C41A C42A 9(3) . . . . ?
C11A C40A C41A C46A -172.5(17) . . . . ?
C46A C41A C42A C43A -6(3) . . . . ?
C40A C41A C42A C43A 172.2(18) . . . . ?
C41A C42A C43A C44A 7(3) . . . . ?
C42A C43A C44A C45A -6(3) . . . . ?
C43A C44A C45A C46A 4(3) . . . . ?
C44A C45A C46A C41A -3(3) . . . . ?
C42A C41A C46A C45A 3(3) . . . . ?
C40A C41A C46A C45A -175.0(18) . . . . ?
N3B Ni1B N1B C2B 21(14) . . . . ?
N2B Ni1B N1B C2B 153.5(13) . . . . ?
N4B Ni1B N1B C2B -24.5(13) . . . . ?
N3B Ni1B N1B C3B -155(13) . . . . ?
N2B Ni1B N1B C3B -23.4(11) . . . . ?
N4B Ni1B N1B C3B 158.6(11) . . . . ?
N3B Ni1B N2B C9B 19.1(13) . . . . ?
N4B Ni1B N2B C9B -89(18) . . . . ?
N1B Ni1B N2B C9B -158.6(13) . . . . ?
N3B Ni1B N2B C8B -160.2(11) . . . . ?
N4B Ni1B N2B C8B 92(18) . . . . ?
N1B Ni1B N2B C8B 22.0(11) . . . . ?
N2B Ni1B N3B C11B -20.5(15) . . . . ?
N4B Ni1B N3B C11B 157.5(14) . . . . ?
N1B Ni1B N3B C11B 111(13) . . . . ?
N2B Ni1B N3B C12B 159.1(11) . . . . ?
N4B Ni1B N3B C12B -22.9(11) . . . . ?
N1B Ni1B N3B C12B -69(13) . . . . ?
N3B Ni1B N4B C18B -155.2(13) . . . . ?
N2B Ni1B N4B C18B -47(19) . . . . ?
N1B Ni1B N4B C18B 22.7(13) . . . . ?
N3B Ni1B N4B C17B 25.4(11) . . . . ?
N2B Ni1B N4B C17B 134(18) . . . . ?
N1B Ni1B N4B C17B -156.8(11) . . . . ?
C18B C1B C2B N1B 10(3) . . . . ?
C18B C1B C2B C26B -175.2(18) . . . . ?
C3B N1B C2B C1B -170.1(17) . . . . ?
Ni1B N1B C2B C1B 14(2) . . . . ?
C3B N1B C2B C26B 15(2) . . . . ?
Ni1B N1B C2B C26B -161.0(12) . . . . ?
C2B N1B C3B C8B -157.4(16) . . . . ?
Ni1B N1B C3B C8B 19.0(18) . . . . ?
C2B N1B C3B C4B 28(3) . . . . ?
Ni1B N1B C3B C4B -155.1(13) . . . . ?
C8B C3B C4B C5B -1(2) . . . . ?
N1B C3B C4B C5B 172.6(15) . . . . ?
C3B C4B C5B C6B 2(2) . . . . ?
C4B C5B C6B C7B -3(3) . . . . ?
C5B C6B C7B C8B 2(3) . . . . ?
C4B C3B C8B N2B 173.8(14) . . . . ?
N1B C3B C8B N2B -1(2) . . . . ?
C4B C3B C8B C7B 1(3) . . . . ?
N1B C3B C8B C7B -174.0(14) . . . . ?
C9B N2B C8B C3B 162.8(16) . . . . ?
Ni1B N2B C8B C3B -18(2) . . . . ?
C9B N2B C8B C7B -24(3) . . . . ?
Ni1B N2B C8B C7B 155.4(12) . . . . ?
C6B C7B C8B C3B -1(2) . . . . ?
C6B C7B C8B N2B -174.2(16) . . . . ?
C8B N2B C9B C10B 178.3(15) . . . . ?
Ni1B N2B C9B C10B -1(2) . . . . ?
C8B N2B C9B C33B -13(3) . . . . ?
Ni1B N2B C9B C33B 167.4(11) . . . . ?
N2B C9B C10B C11B -27(3) . . . . ?
C33B C9B C10B C11B 164.1(16) . . . . ?
C12B N3B C11B C10B -176.3(13) . . . . ?
Ni1B N3B C11B C10B 3(2) . . . . ?
C12B N3B C11B C40B 19(2) . . . . ?
Ni1B N3B C11B C40B -162.0(12) . . . . ?
C9B C10B C11B N3B 26(3) . . . . ?
C9B C10B C11B C40B -166.7(17) . . . . ?
C11B N3B C12B C17B -166.4(15) . . . . ?
Ni1B N3B C12B C17B 14.0(18) . . . . ?
C11B N3B C12B C13B 26(3) . . . . ?
Ni1B N3B C12B C13B -154.0(15) . . . . ?
C17B C12B C13B C14B 3(2) . . . . ?
N3B C12B C13B C14B 171.3(17) . . . . ?
C12B C13B C14B C15B -1(3) . . . . ?
C13B C14B C15B C16B -1(3) . . . . ?
C14B C15B C16B C17B 2(2) . . . . ?
N3B C12B C17B N4B 7(2) . . . . ?
C13B C12B C17B N4B 177.4(14) . . . . ?
N3B C12B C17B C16B -172.5(14) . . . . ?
C13B C12B C17B C16B -3(2) . . . . ?
C18B N4B C17B C12B 155.7(15) . . . . ?
Ni1B N4B C17B C12B -24.9(17) . . . . ?
C18B N4B C17B C16B -24(2) . . . . ?
Ni1B N4B C17B C16B 155.1(13) . . . . ?
C15B C16B C17B C12B 0(3) . . . . ?
C15B C16B C17B N4B -179.9(15) . . . . ?
C2B C1B C18B N4B -14(3) . . . . ?
C2B C1B C18B C19B 171.1(18) . . . . ?
C17B N4B C18B C1B 171.4(16) . . . . ?
Ni1B N4B C18B C1B -8(2) . . . . ?
C17B N4B C18B C19B -13(2) . . . . ?
Ni1B N4B C18B C19B 167.4(12) . . . . ?
C1B C18B C19B C20B -78(2) . . . . ?
N4B C18B C19B C20B 106.7(17) . . . . ?
C18B C19B C20B C21B -8(2) . . . . ?
C18B C19B C20B C25B 169.6(16) . . . . ?
C25B C20B C21B C22B 5(3) . . . . ?
C19B C20B C21B C22B -177.2(17) . . . . ?
C20B C21B C22B C23B -3(3) . . . . ?
C21B C22B C23B C24B -1(3) . . . . ?
C22B C23B C24B C25B 4(3) . . . . ?
C23B C24B C25B C20B -3(3) . . . . ?
C21B C20B C25B C24B -2(3) . . . . ?
C19B C20B C25B C24B -179.9(17) . . . . ?
C1B C2B C26B C27B 81(2) . . . . ?
N1B C2B C26B C27B -104.0(17) . . . . ?
C2B C26B C27B C28B 0(3) . . . . ?
C2B C26B C27B C32B -171.7(14) . . . . ?
C26B C27B C28B C29B -171.1(17) . . . . ?
C32B C27B C28B C29B 0(3) . . . . ?
C27B C28B C29B C30B -2(3) . . . . ?
C28B C29B C30B C31B 4(3) . . . . ?
C29B C30B C31B C32B -4(3) . . . . ?
C30B C31B C32B C27B 2(3) . . . . ?
C28B C27B C32B C31B 0(2) . . . . ?
C26B C27B C32B C31B 171.9(16) . . . . ?
C10B C9B C33B C34B -97.0(18) . . . . ?
N2B C9B C33B C34B 94.9(18) . . . . ?
C9B C33B C34B C39B -166.8(17) . . . . ?
C9B C33B C34B C35B 23(2) . . . . ?
C39B C34B C35B C36B 12(3) . . . . ?
C33B C34B C35B C36B -177.5(18) . . . . ?
C34B C35B C36B C37B -10(3) . . . . ?
C35B C36B C37B C38B 5(4) . . . . ?
C36B C37B C38B C39B -1(3) . . . . ?
C35B C34B C39B C38B -8(3) . . . . ?
C33B C34B C39B C38B -178.1(16) . . . . ?
C37B C38B C39B C34B 3(3) . . . . ?
N3B C11B C40B C41B -104.9(19) . . . . ?
C10B C11B C40B C41B 89.5(17) . . . . ?
C11B C40B C41B C46B -178.0(15) . . . . ?
C11B C40B C41B C42B 2(2) . . . . ?
C46B C41B C42B C43B 2(2) . . . . ?
C40B C41B C42B C43B -178.3(16) . . . . ?
C41B C42B C43B C44B -3(2) . . . . ?
C42B C43B C44B C45B 2(3) . . . . ?
C43B C44B C45B C46B 1(3) . . . . ?
C40B C41B C46B C45B -179.4(18) . . . . ?
C42B C41B C46B C45B 1(2) . . . . ?
C44B C45B C46B C41B -2(3) . . . . ?
C160 C110 C120 C130 0.0 . . . . ?
C170 C110 C120 C130 179.6(3) . . . . ?
C110 C120 C130 C140 0.0 . . . . ?
C120 C130 C140 C150 0.0 . . . . ?
C130 C140 C150 C160 0.0 . . . . ?
C120 C110 C160 C150 0.0 . . . . ?
C170 C110 C160 C150 -179.6(3) . . . . ?
C140 C150 C160 C110 0.0 . . . . ?
C260 C210 C220 C230 0.0 . . . . ?
C270 C210 C220 C230 -179.8(3) . . . . ?
C210 C220 C230 C240 0.0 . . . . ?
C220 C230 C240 C250 0.0 . . . . ?
C230 C240 C250 C260 0.0 . . . . ?
C240 C250 C260 C210 0.0 . . . . ?
C220 C210 C260 C250 0.0 . . . . ?
C270 C210 C260 C250 179.8(3) . . . . ?
C360 C310 C320 C330 0.0 . . . . ?
C370 C310 C320 C330 -179.6(3) . . . . ?
C310 C320 C330 C340 0.0 . . . . ?
C320 C330 C340 C350 0.0 . . . . ?
C330 C340 C350 C360 0.0 . . . . ?
C340 C350 C360 C310 0.0 . . . . ?
C320 C310 C360 C350 0.0 . . . . ?
C370 C310 C360 C350 179.6(3) . . . . ?
C460 C410 C420 C430 0.3(3) . . . . ?
C470 C410 C420 C430 -179.8(3) . . . . ?
C410 C420 C430 C440 0.3(4) . . . . ?
C420 C430 C440 C450 -0.4(7) . . . . ?
C430 C440 C450 C460 -0.1(10) . . . . ?
C440 C450 C460 C410 0.7(9) . . . . ?
C420 C410 C460 C450 -0.8(7) . . . . ?
C470 C410 C460 C450 179.3(5) . . . . ?
C560 C510 C520 C530 0.0 . . . . ?
C570 C510 C520 C530 179.9(3) . . . . ?
C510 C520 C530 C540 0.0 . . . . ?
C520 C530 C540 C550 0.0 . . . . ?
C530 C540 C550 C560 0.0 . . . . ?
C540 C550 C560 C510 0.0 . . . . ?
C520 C510 C560 C550 0.0 . . . . ?
C570 C510 C560 C550 -179.9(3) . . . . ?
